data_7242320
loop_
_publ_author_name
'Sonina, Alina A.'
'Becker, Christina S.'
'Kuimov, Anatoly D.'
'Shundrina, Inna K.'
'Komarov, Vladislav Yu.'
'Kazantsev, Maxim S.'

_publ_section_title
;
 Alkyl-substituted bis(4-((9H-fluoren-9-ylidene)methyl)phenyl)thiophenes:
 weakening of intermolecular interactions and additive-assisted
 crystallization
;
_journal_issue 14
_journal_name_full CrystEngComm
_journal_page_first 2654
_journal_page_last 2664
_journal_paper_doi 10.1039/D0CE01794A
_journal_volume 23
_journal_year 2021
_chemical_formula_moiety 'C76 H92 S'
_chemical_formula_sum 'C76 H92 S'
_chemical_formula_weight 1037.55
_chemical_melting_point 362,15
_chemical_name_systematic 2,5-bis(4-((2,7-dioctyl-9H-fluoren-9-ylidene)methyl)phenyl)thiophene
_space_group_crystal_system monoclinic
_space_group_IT_number 14
_space_group_name_Hall '-P 2ybc'
_space_group_name_H-M_alt 'P 1 21/c 1'
_atom_sites_solution_hydrogens geom
_atom_sites_solution_primary dual
_audit_creation_date 2021-01-26
_audit_creation_method
;
Olex2 1.3
(compiled 2020.11.12 svn.r5f609507 for OlexSys, GUI svn.r6226)
;
_audit_update_record
;
2021-01-28 deposited with the CCDC.	2021-02-16 downloaded from the CCDC.
;
_cell_angle_alpha 90
_cell_angle_beta 91.756(5)
_cell_angle_gamma 90
_cell_formula_units_Z 4
_cell_length_a 5.5891(11)
_cell_length_b 56.499(12)
_cell_length_c 19.860(4)
_cell_measurement_reflns_used 5628
_cell_measurement_temperature 200(1)
_cell_measurement_theta_max 19.26
_cell_measurement_theta_min 2.32
_cell_volume 6268(2)
_computing_cell_refinement 'Bruker SAINT'
_computing_data_collection 'Bruker APEX2'
_computing_data_reduction 'Bruker SAINT'
_computing_molecular_graphics 'Olex2 1.3 (Dolomanov et al., 2009)'
_computing_publication_material 'Olex2 1.3 (Dolomanov et al., 2009)'
_computing_structure_refinement 'SHELXL 2014/7 (Sheldrick, 2015)'
_computing_structure_solution 'SHELXT  (Sheldrick, 2015)'
_diffrn_ambient_temperature 200(1)
_diffrn_detector CCD
_diffrn_detector_area_resol_mean 8.33
_diffrn_detector_type 'Bruker APEXII CCD area detector'
_diffrn_measured_fraction_theta_full 0.951
_diffrn_measured_fraction_theta_max 0.951
_diffrn_measurement_device '\k-geometry diffractometer'
_diffrn_measurement_device_type 'Bruker APEX diffractometer'
_diffrn_measurement_method '\w and \f scans'
_diffrn_radiation_monochromator graphite
_diffrn_radiation_type MoK\a
_diffrn_radiation_wavelength 0.71073
_diffrn_reflns_av_R_equivalents 0.0761
_diffrn_reflns_av_unetI/netI 0.0609
_diffrn_reflns_Laue_measured_fraction_full 0.951
_diffrn_reflns_Laue_measured_fraction_max 0.951
_diffrn_reflns_limit_h_max 5
_diffrn_reflns_limit_h_min -4
_diffrn_reflns_limit_k_max 49
_diffrn_reflns_limit_k_min -50
_diffrn_reflns_limit_l_max 17
_diffrn_reflns_limit_l_min -17
_diffrn_reflns_number 25860
_diffrn_reflns_point_group_measured_fraction_full 0.951
_diffrn_reflns_point_group_measured_fraction_max 0.951
_diffrn_reflns_theta_full 18.670
_diffrn_reflns_theta_max 18.670
_diffrn_reflns_theta_min 1.442
_diffrn_source 'sealed tube'
_exptl_absorpt_coefficient_mu 0.093
_exptl_absorpt_correction_T_max 0.9280
_exptl_absorpt_correction_T_min 0.7380
_exptl_absorpt_correction_type multi-scan
_exptl_absorpt_process_details
;
SADABS-2008/1 (Bruker,2008) was used for absorption correction.
wR2(int) was 0.0998 before and 0.0816 after correction.
The Ratio of minimum to maximum transmission is 0.7953.
The \l/2 correction factor is 0.0015.
;
_exptl_crystal_colour brown
_exptl_crystal_colour_primary brown
_exptl_crystal_density_diffrn 1.099
_exptl_crystal_description needle
_exptl_crystal_F_000 2256
_exptl_crystal_preparation Luminescent
_exptl_crystal_recrystallization_method 'Crystallization with additive (anthracene )'
_exptl_crystal_size_max 0.668
_exptl_crystal_size_mid 0.296
_exptl_crystal_size_min 0.138
_refine_diff_density_max 0.420
_refine_diff_density_min -0.312
_refine_diff_density_rms 0.066
_refine_ls_extinction_method none
_refine_ls_goodness_of_fit_ref 1.081
_refine_ls_hydrogen_treatment constr
_refine_ls_matrix_type full
_refine_ls_number_parameters 936
_refine_ls_number_reflns 4531
_refine_ls_number_restraints 1413
_refine_ls_restrained_S_all 0.965
_refine_ls_R_factor_all 0.1536
_refine_ls_R_factor_gt 0.1155
_refine_ls_shift/su_max 0.001
_refine_ls_shift/su_mean 0.000
_refine_ls_structure_factor_coef Fsqd
_refine_ls_weighting_details 'w=1/[\s^2^(Fo^2^)+(0.1565P)^2^+31.1144P] where P=(Fo^2^+2Fc^2^)/3'
_refine_ls_weighting_scheme calc
_refine_ls_wR_factor_gt 0.3063
_refine_ls_wR_factor_ref 0.3391
_reflns_Friedel_coverage 0.000
_reflns_number_gt 3157
_reflns_number_total 4531
_reflns_threshold_expression 'I > 2\s(I)'
_cod_data_source_file d0ce01794a2.cif
_cod_data_source_block C8-BFMPT
_cod_depositor_comments 'Adding full bibliography for 7242319--7242322.cif.'
_cod_database_code 7242320
_shelx_shelxl_version_number 2014/7
_shelx_space_group_comment
;
The symmetry employed for this shelxl refinement is uniquely defined
by the following loop, which should always be used as a source of
symmetry information in preference to the above space-group names.
They are only intended as comments.
;
_shelx_estimated_absorpt_t_max 0.987
_shelx_estimated_absorpt_t_min 0.940
_olex2_refinement_description
;
1. Fixed Uiso
 At 1.2 times of:
  All C(H) groups, All C(H,H) groups
 At 1.5 times of:
  All C(H,H,H) groups
2. Restrained distances
 C15_21-C17_21 = C17_21-C18_21 = C18_21-C19_21 = C19_21-C1A_21 = C1A_21-C1B_21
 = C1B_21-C1C_21 = C1C_21-C1D_21 = C1D_21-C1E_21
 C15_22-C17_22 = C17_22-C18_22 = C18_22-C19_22 = C19_22-C1A_22 = C1A_22-C1B_22
 = C1B_22-C1C_22 = C1C_22-C1D_22 = C1D_22-C1E_22
 C17_111-C17_111 = C18_111-C18_111 = C19_111-C19_111 = C1A_111-C1A_111 =
 C1B_111-C1B_111 = C1C_111-C1C_111 = C1D_111-C1D_111 = C1E_111-?
 C17_112-C17_112 = C18_112-C18_112 = C19_112-C19_112 = C1A_112-C1A_112 =
 C1B_112-C1B_112 = C1C_112-C1C_112 = C1D_112-C1D_112 = C1E_112-?
 1.54 with sigma of 0.001
 C25_11-C27_11 = C27_11-C28_11 = C28_11-C29_11 = C29_11-C2A_11 = C2A_11-C2B_11
 = C2B_11-C2C_11 = C2C_11-C2D_11 = C2D_11-C2E_11
 C25_21-C27_21 = C27_21-C28_21 = C28_21-C29_21 = C29_21-C2A_21 = C2A_21-C2B_21
 = C2B_21-C2C_21 = C2C_21-C2D_21 = C2D_21-C2E_21
 C25_22-C27_22 = C27_22-C28_22 = C28_22-C29_22 = C29_22-C2A_22 = C2A_22-C2B_22
 = C2B_22-C2C_22 = C2C_22-C2D_22 = C2D_22-C2E_22
 1.54 with sigma of 0.001
 C15_21-C18_21 = C17_21-C19_21 = C18_21-C1A_21 = C19_21-C1B_21 = C1A_21-C1C_21
 = C1B_21-C1D_21 = C1C_21-C1E_21
 C15_22-C18_22 = C17_22-C19_22 = C18_22-C1A_22 = C19_22-C1B_22 = C1A_22-C1C_22
 = C1B_22-C1D_22 = C1C_22-C1E_22
 C18_111-C17_111 = C19_111-C18_111 = C1A_111-C19_111 = C1B_111-C1A_111 =
 C1C_111-C1B_111 = C1D_111-C1C_111 = C1E_111-?
 C18_112-C17_112 = C19_112-C18_112 = C1A_112-C19_112 = C1B_112-C1A_112 =
 C1C_112-C1B_112 = C1D_112-C1C_112 = C1E_112-?
 2.52 with sigma of 0.002
 C25_11-C28_11 = C27_11-C29_11 = C28_11-C2A_11 = C29_11-C2B_11 = C2A_11-C2C_11
 = C2B_11-C2D_11 = C2C_11-C2E_11
 C25_21-C28_21 = C27_21-C29_21 = C28_21-C2A_21 = C29_21-C2B_21 = C2A_21-C2C_21
 = C2B_21-C2D_21 = C2C_21-C2E_21
 C25_22-C28_22 = C27_22-C29_22 = C28_22-C2A_22 = C29_22-C2B_22 = C2A_22-C2C_22
 = C2B_22-C2D_22 = C2C_22-C2E_22
 2.52 with sigma of 0.002
 S1'_10-C2'_10 \\sim S1'_10-C5'_10
 with sigma of 0.02
 C12_11-C22_11
 C12_21-C22_21
 C12_22-C22_22
 with sigma of 0.02
 C2'_10-C3'_10 \\sim C4'_10-C5'_10
 with sigma of 0.02
 C2_11-C11_11 \\sim C2_11-C21_11
 C2_21-C11_21 \\sim C2_21-C21_21
 C2_22-C11_22 \\sim C2_22-C21_22
 with sigma of 0.02
 C11_11-C12_11 \\sim C21_11-C22_11
 C11_21-C12_21 \\sim C21_21-C22_21
 C11_22-C12_22 \\sim C21_22-C22_22
 with sigma of 0.02
 C3'_10-C4'_10
 with sigma of 0.02
 C13_11-C12_11 \\sim C23_11-C22_11
 C13_21-C12_21 \\sim C23_21-C22_21
 C13_22-C12_22 \\sim C23_22-C22_22
 with sigma of 0.02
 C21'_10-C22'_10
 C11'_101-C12'_101
 C11'_102-C12'_102
 with sigma of 0.02
 C23'_10-C22'_10
 C13'_101-C12'_101
 C13'_102-C12'_102
 with sigma of 0.02
 C13_11-C14_11 \\sim C23_11-C24_11
 C13_21-C14_21 \\sim C23_21-C24_21
 C13_22-C14_22 \\sim C23_22-C24_22
 with sigma of 0.02
 C23'_10-C24'_10
 C13'_101-C14'_101
 C13'_102-C14'_102
 with sigma of 0.02
 C15_11-C14_11 \\sim C25_11-C24_11
 C15_21-C14_21 \\sim C25_21-C24_21
 C15_22-C14_22 \\sim C25_22-C24_22
 with sigma of 0.02
 C25'_10-C24'_10
 C15'_101-C14'_101
 C15'_102-C14'_102
 with sigma of 0.02
 C15_11-C16_11 \\sim C25_11-C26_11
 C15_21-C16_21 \\sim C25_21-C26_21
 C15_22-C16_22 \\sim C25_22-C26_22
 with sigma of 0.02
 C25'_10-C26'_10
 C15'_101-C16'_101
 C15'_102-C16'_102
 with sigma of 0.02
 C11_11-C16_11 \\sim C21_11-C26_11
 C11_21-C16_21 \\sim C21_21-C26_21
 C11_22-C16_22 \\sim C21_22-C26_22
 with sigma of 0.02
 C2_11-C12_11 \\sim C2_11-C22_11
 C2_21-C12_21 \\sim C2_21-C22_21
 C2_22-C12_22 \\sim C2_22-C22_22
 with sigma of 0.02
 C21'_10-C26'_10
 C11'_101-C16'_101
 C11'_102-C16'_102
 with sigma of 0.02
 C21'_10-C23'_10 \\sim C21'_10-C25'_10
 C11'_101-C13'_101 \\sim C11'_101-C15'_101
 C11'_102-C13'_102 \\sim C11'_102-C15'_102
 with sigma of 0.02
 C11_11-C22_11 \\sim C21_11-C12_11
 C11_21-C22_21 \\sim C21_21-C12_21
 C11_22-C22_22 \\sim C21_22-C12_22
 with sigma of 0.02
 C24'_10-C22'_10 \\sim C24'_10-C26'_10
 C14'_101-C12'_101 \\sim C14'_101-C16'_101
 C14'_102-C12'_102 \\sim C14'_102-C16'_102
 with sigma of 0.02
 C11_11-C21_11
 C11_21-C21_21
 C11_22-C21_22
 with sigma of 0.02
 C21'_10-C24'_10
 C11'_101-C14'_101
 C11'_102-C14'_102
 with sigma of 0.02
 C11_11-C13_11 \\sim C21_11-C23_11
 C11_21-C13_21 \\sim C21_21-C23_21
 C11_22-C13_22 \\sim C21_22-C23_22
 with sigma of 0.02
 C22'_10-C25'_10
 C12'_101-C15'_101
 C12'_102-C15'_102
 with sigma of 0.02
 C11_11-C14_11 \\sim C21_11-C24_11
 C11_21-C14_21 \\sim C21_21-C24_21
 C11_22-C14_22 \\sim C21_22-C24_22
 with sigma of 0.02
 C22'_10-C26'_10
 C12'_101-C16'_101
 C12'_102-C16'_102
 with sigma of 0.02
 C11_11-C15_11 \\sim C21_11-C25_11
 C11_21-C15_21 \\sim C21_21-C25_21
 C11_22-C15_22 \\sim C21_22-C25_22
 with sigma of 0.02
 C23'_10-C25'_10
 C13'_101-C15'_101
 C13'_102-C15'_102
 with sigma of 0.02
 C12_11-C14_11 \\sim C22_11-C24_11
 C12_21-C14_21 \\sim C22_21-C24_21
 C12_22-C14_22 \\sim C22_22-C24_22
 with sigma of 0.02
 C23'_10-C26'_10
 C13'_101-C16'_101
 C13'_102-C16'_102
 with sigma of 0.02
 C12_11-C15_11 \\sim C22_11-C25_11
 C12_21-C15_21 \\sim C22_21-C25_21
 C12_22-C15_22 \\sim C22_22-C25_22
 with sigma of 0.02
 C12_11-C16_11 \\sim C22_11-C26_11
 C12_21-C16_21 \\sim C22_21-C26_21
 C12_22-C16_22 \\sim C22_22-C26_22
 with sigma of 0.02
 C13_11-C15_11 \\sim C23_11-C25_11
 C13_21-C15_21 \\sim C23_21-C25_21
 C13_22-C15_22 \\sim C23_22-C25_22
 with sigma of 0.02
 C13_11-C16_11 \\sim C23_11-C26_11
 C13_21-C16_21 \\sim C23_21-C26_21
 C13_22-C16_22 \\sim C23_22-C26_22
 with sigma of 0.02
 C1_11-C2_11
 C1_21-C2_21
 C1_22-C2_22
 with sigma of 0.02
 C14_11-C16_11 \\sim C24_11-C26_11
 C14_21-C16_21 \\sim C24_21-C26_21
 C14_22-C16_22 \\sim C24_22-C26_22
 with sigma of 0.02
3. Restrained planarity
 C11'_101, C12'_101, C13'_101, C14'_101, C15'_101, C16'_101, C1_21, C2'_10
 with sigma of 0.1
 C11'_102, C12'_102, C13'_102, C14'_102, C15'_102, C16'_102, C1_22, C2'_10
 with sigma of 0.1
 C21'_10, C22'_10, C23'_10, C24'_10, C25'_10, C26'_10, C1_11, C2'_10
 with sigma of 0.1
 S1'_10, C2'_10, C3'_10, C4'_10, C5'_10
 with sigma of 0.1
 C21_11, C22_11, C23_11, C24_11, C25_11, C26_11
 C21_21, C22_21, C23_21, C24_21, C25_21, C26_21
 C21_22, C22_22, C23_22, C24_22, C25_22, C26_22
 with sigma of 0.1
 C11_11, C12_11, C13_11, C14_11, C15_11, C16_11
 C11_21, C12_21, C13_21, C14_21, C15_21, C16_21
 C11_22, C12_22, C13_22, C14_22, C15_22, C16_22
 with sigma of 0.1
4. Uiso/Uaniso restraints and constraints
C19_111 \\sim C19_112: within 2A with sigma of 0.02 and sigma for terminal
atoms of 0.04 within 2A
Uanis(C16_21) = Uanis(C16_22)
Uanis(C1E_112) = Uanis(C1E_111)
Uanis(C23_21) = Uanis(C23_22)
Uanis(C17_112) = Uanis(C17_111)
Uanis(C12_21) = Uanis(C12_22)
Uanis(C2C_22) = Uanis(C2C_21)
Uanis(C2E_21) = Uanis(C2E_22)
Uanis(C14_21) = Uanis(C14_22)
Uanis(C22_21) = Uanis(C22_22)
Uanis(C11'_102) = Uanis(C11'_101)
Uanis(C13_21) = Uanis(C13_22)
Uanis(C14'_102) = Uanis(C14'_101)
Uanis(C15_21) = Uanis(C15_22)
Uanis(C1_21) = Uanis(C1_22)
Uanis(C11_21) = Uanis(C11_22)
Uanis(C2_21) = Uanis(C2_22)
Uanis(C19_112) = Uanis(C19_111)
Uanis(C21_21) = Uanis(C21_22)
Uanis(C18_21) = Uanis(C18_22)
Uanis(C26_22) = Uanis(C26_21)
Uanis(C2D_21) = Uanis(C2D_22)
Uanis(C25_21) = Uanis(C25_22)
Uanis(C24_21) = Uanis(C24_22)
Uanis(C19_22) = Uanis(C1A_21)
Uanis(C1D_22) = Uanis(C1D_21)
Uanis(C19_21) = Uanis(C19_22)
Uanis(C1A_22) = Uanis(C1B_21)
5. Rigid body (RIGU) restrains
 All non-hydrogen atoms
 with sigma for 1-2 distances of 0.004 and sigma for 1-3 distances of 0.004
6. Others
 Sof(C1)=Sof(H1)=Sof(C2)=Sof(C11)=Sof(C12)=Sof(C13)=Sof(H13)=Sof(C14)=Sof(H14)=
 Sof(C15)=Sof(C16)=Sof(H16)=Sof(C17)=Sof(H17A)=Sof(H17B)=Sof(C18)=Sof(H18A)=
 Sof(H18B)=Sof(C19)=Sof(H19A)=Sof(H19B)=Sof(C1A)=Sof(H1AA)=Sof(H1AB)=Sof(C1B)=
 Sof(H1BA)=Sof(H1BB)=Sof(C1C)=Sof(H1CA)=Sof(H1CB)=Sof(C1D)=Sof(H1DA)=Sof(H1DB)=
 Sof(C1E)=Sof(H1EA)=Sof(H1EB)=Sof(H1EC)=Sof(C21)=Sof(C22)=Sof(C23)=Sof(H23)=
 Sof(C24)=Sof(H24)=Sof(C25)=Sof(C26)=Sof(H26)=Sof(C27)=Sof(H27A)=Sof(H27B)=
 Sof(C28)=Sof(H28A)=Sof(H28B)=Sof(C29)=Sof(H29A)=Sof(H29B)=Sof(C2A)=Sof(H2AA)=
 Sof(H2AB)=Sof(C2B)=Sof(H2BA)=Sof(H2BB)=Sof(C2C)=Sof(H2CA)=Sof(H2CB)=Sof(C2D)=
 Sof(H2DA)=Sof(H2DB)=Sof(C2E)=Sof(H2EA)=Sof(H2EB)=Sof(H2EC)=Sof(C11')=Sof(C12')=
 Sof(H12')=Sof(C13')=Sof(H13')=Sof(C14')=Sof(C15')=Sof(H15')=Sof(C16')=
 Sof(H16')=1-FVAR(1)
 Sof(C1)=Sof(H1)=Sof(C2)=Sof(C11)=Sof(C12)=Sof(C13)=Sof(H13)=Sof(C14)=Sof(H14)=
 Sof(C15)=Sof(C16)=Sof(H16)=Sof(C17)=Sof(H17A)=Sof(H17B)=Sof(C18)=Sof(H18A)=
 Sof(H18B)=Sof(C19)=Sof(H19A)=Sof(H19B)=Sof(C1A)=Sof(H1AA)=Sof(H1AB)=Sof(C1B)=
 Sof(H1BA)=Sof(H1BB)=Sof(C1C)=Sof(H1CA)=Sof(H1CB)=Sof(C1D)=Sof(H1DA)=Sof(H1DB)=
 Sof(C1E)=Sof(H1EA)=Sof(H1EB)=Sof(H1EC)=Sof(C21)=Sof(C22)=Sof(C23)=Sof(H23)=
 Sof(C24)=Sof(H24)=Sof(C25)=Sof(C26)=Sof(H26)=Sof(C27)=Sof(H27A)=Sof(H27B)=
 Sof(C28)=Sof(H28A)=Sof(H28B)=Sof(C29)=Sof(H29A)=Sof(H29B)=Sof(C2A)=Sof(H2AA)=
 Sof(H2AB)=Sof(C2B)=Sof(H2BA)=Sof(H2BB)=Sof(C2C)=Sof(H2CA)=Sof(H2CB)=Sof(C2D)=
 Sof(H2DA)=Sof(H2DB)=Sof(C2E)=Sof(H2EA)=Sof(H2EB)=Sof(H2EC)=Sof(C11')=Sof(C12')=
 Sof(H12')=Sof(C13')=Sof(H13')=Sof(C14')=Sof(C15')=Sof(H15')=Sof(C16')=
 Sof(H16')=FVAR(1)
 Sof(C17)=Sof(H17A)=Sof(H17B)=Sof(C18)=Sof(H18A)=Sof(H18B)=Sof(C19)=Sof(H19A)=
 Sof(H19B)=Sof(C1A)=Sof(H1AA)=Sof(H1AB)=Sof(C1B)=Sof(H1BA)=Sof(H1BB)=Sof(C1C)=
 Sof(H1CA)=Sof(H1CB)=Sof(C1D)=Sof(H1DA)=Sof(H1DB)=Sof(C1E)=Sof(H1EA)=Sof(H1EB)=
 Sof(H1EC)=1-FVAR(2)
 Sof(C17)=Sof(H17A)=Sof(H17B)=Sof(C18)=Sof(H18A)=Sof(H18B)=Sof(C19)=Sof(H19A)=
 Sof(H19B)=Sof(C1A)=Sof(H1AA)=Sof(H1AB)=Sof(C1B)=Sof(H1BA)=Sof(H1BB)=Sof(C1C)=
 Sof(H1CA)=Sof(H1CB)=Sof(C1D)=Sof(H1DA)=Sof(H1DB)=Sof(C1E)=Sof(H1EA)=Sof(H1EB)=
 Sof(H1EC)=FVAR(2)
7.a Secondary CH2 refined with riding coordinates:
 C27(H27A,H27B), C28(H28A,H28B), C29(H29A,H29B), C2A(H2AA,H2AB), C2B(H2BA,
 H2BB), C2C(H2CA,H2CB), C2D(H2DA,H2DB), C17(H17A,H17B), C18(H18A,H18B),
 C19(H19A,H19B), C1A(H1AA,H1AB), C1B(H1BA,H1BB), C1C(H1CA,H1CB), C1D(H1DA,H1DB),
  C27(H27A,H27B), C28(H28A,H28B), C29(H29A,H29B), C2A(H2AA,H2AB), C2B(H2BA,
 H2BB), C2C(H2CA,H2CB), C2D(H2DA,H2DB), C17(H17A,H17B), C18(H18A,H18B),
 C19(H19A,H19B), C1A(H1AA,H1AB), C1B(H1BA,H1BB), C1C(H1CA,H1CB), C1D(H1DA,H1DB),
  C27(H27A,H27B), C28(H28A,H28B), C29(H29A,H29B), C2A(H2AA,H2AB), C2B(H2BA,
 H2BB), C2C(H2CA,H2CB), C2D(H2DA,H2DB), C17(H17A,H17B), C18(H18A,H18B),
 C19(H19A,H19B), C1A(H1AA,H1AB), C1B(H1BA,H1BB), C1C(H1CA,H1CB), C1D(H1DA,H1DB),
  C17(H17A,H17B), C18(H18A,H18B), C19(H19A,H19B), C1A(H1AA,H1AB), C1B(H1BA,
 H1BB), C1C(H1CA,H1CB), C1D(H1DA,H1DB)
7.b Me refined with riding coordinates:
 C2E(H2EA,H2EB,H2EC), C1E(H1EA,H1EB,H1EC), C2E(H2EA,H2EB,H2EC), C1E(H1EA,H1EB,
 H1EC), C2E(H2EA,H2EB,H2EC), C1E(H1EA,H1EB,H1EC), C1E(H1EA,H1EB,H1EC)
7.c Aromatic/amide H refined with riding coordinates:
 C3'(H3'), C4'(H4'), C22'(H22'), C23'(H23'), C25'(H25'), C26'(H26'), C1(H1),
 C13(H13), C14(H14), C16(H16), C23(H23), C24(H24), C26(H26), C1(H1), C13(H13),
 C14(H14), C16(H16), C23(H23), C24(H24), C26(H26), C1(H1), C13(H13), C14(H14),
 C16(H16), C23(H23), C24(H24), C26(H26), C12'(H12'), C13'(H13'), C15'(H15'),
 C16'(H16'), C12'(H12'), C13'(H13'), C15'(H15'), C16'(H16')
;
_olex2_submission_special_instructions 'No special instructions were received'

loop_
_space_group_symop_operation_xyz
'x, y, z'
'-x, y+1/2, -z+1/2'
'-x, -y, -z'
'x, -y-1/2, z-1/2'

loop_
_atom_site_label
_atom_site_type_symbol
_atom_site_fract_x
_atom_site_fract_y
_atom_site_fract_z
_atom_site_U_iso_or_equiv
_atom_site_adp_type
_atom_site_occupancy
_atom_site_site_symmetry_order
_atom_site_calc_flag
_atom_site_refinement_flags_posn
_atom_site_refinement_flags_adp
_atom_site_refinement_flags_occupancy
_atom_site_disorder_assembly
_atom_site_disorder_group
S1'_10 S 0.6724(6) 0.19473(5) 0.74317(16) 0.0841(12) Uani 1 1 d D U . . .
C2'_10 C 0.8858(19) 0.21596(19) 0.7565(5) 0.076(3) Uani 1 1 d D U . . .
C3'_10 C 1.052(2) 0.2083(2) 0.8031(6) 0.087(4) Uani 1 1 d D U . . .
H3'_10 H 1.1846 0.2176 0.8186 0.104 Uiso 1 1 calc R U . . .
C4'_10 C 1.008(2) 0.1855(2) 0.8258(6) 0.078(3) Uani 1 1 d D U . . .
H4'_10 H 1.1121 0.1776 0.8573 0.094 Uiso 1 1 calc R U . . .
C5'_10 C 0.8060(18) 0.17531(17) 0.7995(5) 0.060(3) Uani 1 1 d D U . . .
C21'_10 C 0.7043(17) 0.15217(16) 0.8133(4) 0.055(3) Uani 1 1 d D U . . .
C22'_10 C 0.4841(17) 0.14523(16) 0.7859(4) 0.060(3) Uani 1 1 d D U . . .
H22'_10 H 0.4022 0.1555 0.7551 0.073 Uiso 1 1 calc R U . . .
C23'_10 C 0.3806(16) 0.12396(16) 0.8020(5) 0.059(3) Uani 1 1 d D U . . .
H23'_10 H 0.2303 0.1198 0.7817 0.071 Uiso 1 1 calc R U . . .
C24'_10 C 0.4926(17) 0.10847(16) 0.8475(5) 0.051(3) Uani 1 1 d D U . . .
C25'_10 C 0.7150(17) 0.11527(16) 0.8745(5) 0.054(3) Uani 1 1 d D U . . .
H25'_10 H 0.7981 0.1050 0.9050 0.064 Uiso 1 1 calc R U . . .
C26'_10 C 0.8162(17) 0.13647(17) 0.8580(5) 0.061(3) Uani 1 1 d D U . . .
H26'_10 H 0.9674 0.1406 0.8778 0.073 Uiso 1 1 calc R U . . .
C1_11 C 0.3813(16) 0.08714(16) 0.8749(5) 0.049(3) Uani 1 1 d D U . . .
H1_11 H 0.4576 0.0819 0.9156 0.059 Uiso 1 1 calc R U . . .
C2_11 C 0.1930(16) 0.07319(16) 0.8551(4) 0.049(2) Uani 1 1 d D U . . .
C11_11 C 0.0503(15) 0.07147(15) 0.7913(4) 0.053(2) Uani 1 1 d D U . . .
C12_11 C -0.1494(15) 0.05642(14) 0.8030(4) 0.051(2) Uani 1 1 d D U . . .
C13_11 C -0.3102(16) 0.05153(16) 0.7507(5) 0.064(3) Uani 1 1 d D U . . .
H13_11 H -0.4437 0.0415 0.7581 0.077 Uiso 1 1 calc R U . . .
C14_11 C -0.2772(18) 0.06117(18) 0.6876(5) 0.074(3) Uani 1 1 d D U . . .
H14_11 H -0.3919 0.0579 0.6526 0.088 Uiso 1 1 calc R U . . .
C15_11 C -0.0851(19) 0.07529(19) 0.6736(4) 0.074(3) Uani 1 1 d D U . . .
C16_11 C 0.0828(17) 0.08044(16) 0.7263(5) 0.064(3) Uani 1 1 d D U . . .
H16_11 H 0.2182 0.0900 0.7176 0.076 Uiso 1 1 calc R U . . .
C21_11 C 0.0789(14) 0.05654(14) 0.9026(4) 0.045(2) Uani 1 1 d D U . . .
C22_11 C -0.1315(14) 0.04768(14) 0.8712(4) 0.048(2) Uani 1 1 d D U . . .
C23_11 C -0.2834(15) 0.03330(15) 0.9076(4) 0.051(3) Uani 1 1 d D U . . .
H23_11 H -0.4271 0.0274 0.8871 0.061 Uiso 1 1 calc R U . . .
C24_11 C -0.2231(16) 0.02775(15) 0.9737(4) 0.051(3) Uani 1 1 d D U . . .
H24_11 H -0.3294 0.0178 0.9972 0.062 Uiso 1 1 calc R U . . .
C25_11 C -0.0252(13) 0.03537(14) 1.0073(2) 0.046(2) Uani 1 1 d D U . . .
C26_11 C 0.1350(15) 0.05085(14) 0.9699(4) 0.046(2) Uani 1 1 d D U . . .
H26_11 H 0.2763 0.0570 0.9913 0.056 Uiso 1 1 calc R U . . .
C27_11 C 0.0711(12) 0.03193(15) 1.0800(2) 0.055(3) Uani 1 1 d D U . . .
H27A_11 H 0.0958 0.0476 1.1016 0.066 Uiso 1 1 calc R U . . .
H27B_11 H 0.2276 0.0237 1.0795 0.066 Uiso 1 1 calc R U . . .
C28_11 C -0.1056(11) 0.01726(14) 1.1210(2) 0.052(3) Uani 1 1 d D U . . .
H28A_11 H -0.2637 0.0252 1.1205 0.063 Uiso 1 1 calc R U . . .
H28B_11 H -0.1260 0.0014 1.1006 0.063 Uiso 1 1 calc R U . . .
C29_11 C -0.0077(12) 0.01489(16) 1.1940(2) 0.062(3) Uani 1 1 d D U . . .
H29A_11 H 0.1506 0.0070 1.1941 0.074 Uiso 1 1 calc R U . . .
H29B_11 H 0.0138 0.0308 1.2140 0.074 Uiso 1 1 calc R U . . .
C2A_11 C -0.1801(13) 0.00039(15) 1.2367(2) 0.058(3) Uani 1 1 d D U . . .
H2AA_11 H -0.1902 -0.0160 1.2194 0.070 Uiso 1 1 calc R U . . .
H2AB_11 H -0.3422 0.0074 1.2335 0.070 Uiso 1 1 calc R U . . .
C2B_11 C -0.0887(14) 0.00023(17) 1.3106(2) 0.072(3) Uani 1 1 d D U . . .
H2BA_11 H 0.0764 -0.0061 1.3134 0.086 Uiso 1 1 calc R U . . .
H2BB_11 H -0.0850 0.0166 1.3283 0.086 Uiso 1 1 calc R U . . .
C2C_11 C -0.2526(15) -0.01509(17) 1.3537(2) 0.077(3) Uani 1 1 d D U . . .
H2CA_11 H -0.2506 -0.0317 1.3375 0.093 Uiso 1 1 calc R U . . .
H2CB_11 H -0.4191 -0.0092 1.3495 0.093 Uiso 1 1 calc R U . . .
C2D_11 C -0.166(2) -0.0142(2) 1.4280(2) 0.116(5) Uani 1 1 d D U . . .
H2DA_11 H 0.0001 -0.0203 1.4323 0.139 Uiso 1 1 calc R U . . .
H2DB_11 H -0.1656 0.0024 1.4441 0.139 Uiso 1 1 calc R U . . .
C2E_11 C -0.331(2) -0.0292(3) 1.4715(3) 0.147(7) Uani 1 1 d D U . . .
H2EA_11 H -0.2747 -0.0286 1.5187 0.220 Uiso 1 1 calc R U . . .
H2EB_11 H -0.4947 -0.0230 1.4676 0.220 Uiso 1 1 calc R U . . .
H2EC_11 H -0.3293 -0.0457 1.4558 0.220 Uiso 1 1 calc R U . . .
C1_21 C 0.884(10) 0.3097(11) 0.634(2) 0.112(6) Uani 0.302(7) 1 d D U P A 1
H1_21 H 0.7806 0.3220 0.6480 0.134 Uiso 0.302(7) 1 calc R U P A 1
C2_21 C 1.025(8) 0.3141(4) 0.579(2) 0.099(5) Uani 0.302(7) 1 d D U P A 1
C11_21 C 1.013(5) 0.3397(3) 0.5611(19) 0.090(4) Uani 0.302(7) 1 d D U P A 1
C12_21 C 1.213(5) 0.3450(3) 0.5215(17) 0.091(4) Uani 0.302(7) 1 d D U P A 1
C13_21 C 1.255(5) 0.3683(4) 0.5035(17) 0.094(5) Uani 0.302(7) 1 d D U P A 1
H13_21 H 1.3869 0.3722 0.4766 0.113 Uiso 0.302(7) 1 calc R U P A 1
C14_21 C 1.104(7) 0.3860(4) 0.525(2) 0.097(5) Uani 0.302(7) 1 d D U P A 1
H14_21 H 1.1388 0.4019 0.5127 0.116 Uiso 0.302(7) 1 calc R U P A 1
C15_21 C 0.908(5) 0.3819(4) 0.5626(12) 0.091(4) Uani 0.302(7) 1 d D U P A 1
C16_21 C 0.857(6) 0.3577(5) 0.580(2) 0.102(5) Uani 0.302(7) 1 d D U P A 1
H16_21 H 0.7173 0.3540 0.6034 0.123 Uiso 0.302(7) 1 calc R U P A 1
C17_21 C 0.732(5) 0.4018(5) 0.5805(7) 0.095(8) Uani 0.302(7) 1 d D U P A 1
H17A_21 H 0.5677 0.3973 0.5656 0.114 Uiso 0.302(7) 1 calc R U P A 1
H17B_21 H 0.7754 0.4165 0.5569 0.114 Uiso 0.302(7) 1 calc R U P A 1
C18_21 C 0.741(4) 0.4060(6) 0.6572(7) 0.114(5) Uani 0.302(7) 1 d D U P A 1
H18A_21 H 0.9009 0.4121 0.6713 0.137 Uiso 0.302(7) 1 calc R U P A 1
H18B_21 H 0.7153 0.3908 0.6809 0.137 Uiso 0.302(7) 1 calc R U P A 1
C19_21 C 0.547(5) 0.4239(4) 0.6760(8) 0.118(6) Uani 0.302(7) 1 d D U P A 1
H19A_21 H 0.6158 0.4400 0.6779 0.142 Uiso 0.302(7) 1 calc R U P A 1
H19B_21 H 0.4160 0.4237 0.6412 0.142 Uiso 0.302(7) 1 calc R U P A 1
C1A_21 C 0.446(5) 0.4174(4) 0.7449(9) 0.190(15) Uani 0.302(7) 1 d D U P A 1
H1AA_21 H 0.5376 0.4040 0.7647 0.228 Uiso 0.302(7) 1 calc R U P A 1
H1AB_21 H 0.2768 0.4125 0.7392 0.228 Uiso 0.302(7) 1 calc R U P A 1
C1B_21 C 0.465(9) 0.4389(3) 0.7925(8) 0.177(8) Uani 0.302(7) 1 d D U P A 1
H1BA_21 H 0.3351 0.4503 0.7813 0.212 Uiso 0.302(7) 1 calc R U P A 1
H1BB_21 H 0.6201 0.4470 0.7868 0.212 Uiso 0.302(7) 1 calc R U P A 1
C1C_21 C 0.445(6) 0.4306(5) 0.8661(7) 0.201(16) Uani 0.302(7) 1 d D U P A 1
H1CA_21 H 0.6076 0.4287 0.8868 0.241 Uiso 0.302(7) 1 calc R U P A 1
H1CB_21 H 0.3592 0.4427 0.8921 0.241 Uiso 0.302(7) 1 calc R U P A 1
C1D_21 C 0.310(6) 0.4069(4) 0.8682(14) 0.225(12) Uani 0.302(7) 1 d D U P A 1
H1DA_21 H 0.2411 0.4032 0.8229 0.270 Uiso 0.302(7) 1 calc R U P A 1
H1DB_21 H 0.4222 0.3941 0.8815 0.270 Uiso 0.302(7) 1 calc R U P A 1
C1E_21 C 0.108(6) 0.4085(10) 0.919(2) 0.22(3) Uani 0.302(7) 1 d D U P A 1
H1EA_21 H 0.0228 0.3934 0.9203 0.335 Uiso 0.302(7) 1 calc R U P A 1
H1EB_21 H 0.1773 0.4120 0.9640 0.335 Uiso 0.302(7) 1 calc R U P A 1
H1EC_21 H -0.0034 0.4211 0.9056 0.335 Uiso 0.302(7) 1 calc R U P A 1
C21_21 C 1.215(6) 0.3040(3) 0.537(2) 0.093(4) Uani 0.302(7) 1 d D U P A 1
C22_21 C 1.337(5) 0.3232(3) 0.5069(18) 0.090(4) Uani 0.302(7) 1 d D U P A 1
C23_21 C 1.530(6) 0.3185(4) 0.466(2) 0.104(5) Uani 0.302(7) 1 d D U P A 1
H23_21 H 1.6114 0.3311 0.4451 0.125 Uiso 0.302(7) 1 calc R U P A 1
C24_21 C 1.601(6) 0.2953(5) 0.456(2) 0.119(6) Uani 0.302(7) 1 d D U P A 1
H24_21 H 1.7397 0.2926 0.4308 0.143 Uiso 0.302(7) 1 calc R U P A 1
C25_21 C 1.483(6) 0.2762(3) 0.4808(19) 0.125(5) Uani 0.302(7) 1 d D U P A 1
C26_21 C 1.292(7) 0.2808(4) 0.526(2) 0.106(5) Uani 0.302(7) 1 d D U P A 1
H26_21 H 1.2184 0.2680 0.5483 0.127 Uiso 0.302(7) 1 calc R U P A 1
C27_21 C 1.498(4) 0.2511(4) 0.4516(19) 0.19(2) Uani 0.302(7) 1 d D U P A 1
H27A_21 H 1.4762 0.2393 0.4879 0.232 Uiso 0.302(7) 1 calc R U P A 1
H27B_21 H 1.3693 0.2487 0.4169 0.232 Uiso 0.302(7) 1 calc R U P A 1
C28_21 C 1.744(4) 0.2474(4) 0.4201(18) 0.25(3) Uani 0.302(7) 1 d D U P A 1
H28A_21 H 1.7860 0.2615 0.3936 0.296 Uiso 0.302(7) 1 calc R U P A 1
H28B_21 H 1.8680 0.2452 0.4561 0.296 Uiso 0.302(7) 1 calc R U P A 1
C29_21 C 1.735(6) 0.2255(4) 0.3740(15) 0.32(4) Uani 0.302(7) 1 d D U P A 1
H29A_21 H 1.8905 0.2170 0.3772 0.388 Uiso 0.302(7) 1 calc R U P A 1
H29B_21 H 1.7071 0.2304 0.3266 0.388 Uiso 0.302(7) 1 calc R U P A 1
C2A_21 C 1.533(5) 0.2088(4) 0.3952(16) 0.26(2) Uani 0.302(7) 1 d D U P A 1
H2AA_21 H 1.5248 0.2086 0.4449 0.306 Uiso 0.302(7) 1 calc R U P A 1
H2AB_21 H 1.3777 0.2146 0.3764 0.306 Uiso 0.302(7) 1 calc R U P A 1
C2B_21 C 1.580(5) 0.1836(3) 0.3691(14) 0.26(2) Uani 0.302(7) 1 d D U P A 1
H2BA_21 H 1.5900 0.1724 0.4075 0.307 Uiso 0.302(7) 1 calc R U P A 1
H2BB_21 H 1.7349 0.1832 0.3461 0.307 Uiso 0.302(7) 1 calc R U P A 1
C2C_21 C 1.377(4) 0.1761(5) 0.3196(15) 0.270(12) Uani 0.302(7) 1 d D U P A 1
H2CA_21 H 1.2434 0.1692 0.3449 0.324 Uiso 0.302(7) 1 calc R U P A 1
H2CB_21 H 1.3153 0.1901 0.2946 0.324 Uiso 0.302(7) 1 calc R U P A 1
C2D_21 C 1.470(5) 0.1577(6) 0.2697(15) 0.259(11) Uani 0.302(7) 1 d D U P A 1
H2DA_21 H 1.5380 0.1439 0.2948 0.311 Uiso 0.302(7) 1 calc R U P A 1
H2DB_21 H 1.5990 0.1647 0.2431 0.311 Uiso 0.302(7) 1 calc R U P A 1
C2E_21 C 1.264(7) 0.1494(9) 0.222(2) 0.238(13) Uani 0.302(7) 1 d D U P A 1
H2EA_21 H 1.3248 0.1376 0.1904 0.356 Uiso 0.302(7) 1 calc R U P A 1
H2EB_21 H 1.1381 0.1422 0.2486 0.356 Uiso 0.302(7) 1 calc R U P A 1
H2EC_21 H 1.1990 0.1629 0.1970 0.356 Uiso 0.302(7) 1 calc R U P A 1
C1_22 C 0.781(4) 0.3075(4) 0.6294(11) 0.112(6) Uani 0.698(7) 1 d D U P A 2
H1_22 H 0.6397 0.3150 0.6438 0.134 Uiso 0.698(7) 1 calc R U P A 2
C2_22 C 0.920(3) 0.3211(2) 0.5885(10) 0.099(5) Uani 0.698(7) 1 d D U P A 2
C11_22 C 0.899(3) 0.3471(2) 0.5770(10) 0.090(4) Uani 0.698(7) 1 d D U P A 2
C12_22 C 1.084(2) 0.3539(2) 0.5339(7) 0.091(4) Uani 0.698(7) 1 d D U P A 2
C13_22 C 1.107(3) 0.3779(3) 0.5176(9) 0.094(5) Uani 0.698(7) 1 d D U P A 2
H13_22 H 1.2313 0.3829 0.4892 0.113 Uiso 0.698(7) 1 calc R U P A 2
C14_22 C 0.950(3) 0.3942(2) 0.5429(9) 0.097(5) Uani 0.698(7) 1 d D U P A 2
H14_22 H 0.9703 0.4103 0.5313 0.116 Uiso 0.698(7) 1 calc R U P A 2
C15_22 C 0.767(3) 0.3884(2) 0.5839(6) 0.091(4) Uani 0.698(7) 1 d D U P A 2
C16_22 C 0.744(3) 0.3639(3) 0.6024(9) 0.102(5) Uani 0.698(7) 1 d D U P A 2
H16_22 H 0.6228 0.3592 0.6320 0.123 Uiso 0.698(7) 1 calc R U P A 2
C17_22 C 0.601(2) 0.4063(3) 0.6171(5) 0.111(6) Uani 0.698(7) 1 d D U P A 2
H17A_22 H 0.5817 0.4205 0.5879 0.133 Uiso 0.698(7) 1 calc R U P A 2
H17B_22 H 0.4408 0.3992 0.6225 0.133 Uiso 0.698(7) 1 calc R U P A 2
C18_22 C 0.707(2) 0.4137(3) 0.6864(6) 0.114(5) Uani 0.698(7) 1 d D U P A 2
H18A_22 H 0.8621 0.4218 0.6806 0.137 Uiso 0.698(7) 1 calc R U P A 2
H18B_22 H 0.7370 0.3994 0.7144 0.137 Uiso 0.698(7) 1 calc R U P A 2
C19_22 C 0.533(2) 0.4303(2) 0.7219(5) 0.118(6) Uani 0.698(7) 1 d D U P A 2
H19A_22 H 0.5310 0.4460 0.6994 0.142 Uiso 0.698(7) 1 calc R U P A 2
H19B_22 H 0.3692 0.4237 0.7188 0.142 Uiso 0.698(7) 1 calc R U P A 2
C1A_22 C 0.612(3) 0.4332(4) 0.7964(5) 0.177(8) Uani 0.698(7) 1 d D U P A 2
H1AA_22 H 0.6355 0.4174 0.8172 0.212 Uiso 0.698(7) 1 calc R U P A 2
H1AB_22 H 0.7668 0.4418 0.7995 0.212 Uiso 0.698(7) 1 calc R U P A 2
C1B_22 C 0.421(3) 0.4470(2) 0.8343(6) 0.198(10) Uani 0.698(7) 1 d D U P A 2
H1BA_22 H 0.3608 0.4603 0.8060 0.237 Uiso 0.698(7) 1 calc R U P A 2
H1BB_22 H 0.4931 0.4537 0.8763 0.237 Uiso 0.698(7) 1 calc R U P A 2
C1C_22 C 0.213(2) 0.4305(4) 0.8513(11) 0.261(14) Uani 0.698(7) 1 d D U P A 2
H1CA_22 H 0.0784 0.4399 0.8686 0.313 Uiso 0.698(7) 1 calc R U P A 2
H1CB_22 H 0.1551 0.4221 0.8101 0.313 Uiso 0.698(7) 1 calc R U P A 2
C1D_22 C 0.297(4) 0.4123(3) 0.9048(10) 0.225(12) Uani 0.698(7) 1 d D U P A 2
H1DA_22 H 0.4571 0.4063 0.8938 0.270 Uiso 0.698(7) 1 calc R U P A 2
H1DB_22 H 0.3090 0.4200 0.9495 0.270 Uiso 0.698(7) 1 calc R U P A 2
C1E_22 C 0.118(6) 0.3916(4) 0.9068(16) 0.287(19) Uani 0.698(7) 1 d D U P A 2
H1EA_22 H 0.1720 0.3801 0.9409 0.431 Uiso 0.698(7) 1 calc R U P A 2
H1EB_22 H -0.0404 0.3977 0.9182 0.431 Uiso 0.698(7) 1 calc R U P A 2
H1EC_22 H 0.1074 0.3839 0.8626 0.431 Uiso 0.698(7) 1 calc R U P A 2
C21_22 C 1.115(3) 0.3127(2) 0.5460(9) 0.093(4) Uani 0.698(7) 1 d D U P A 2
C22_22 C 1.213(2) 0.3328(2) 0.5143(7) 0.090(4) Uani 0.698(7) 1 d D U P A 2
C23_22 C 1.401(3) 0.3297(3) 0.4707(8) 0.104(5) Uani 0.698(7) 1 d D U P A 2
H23_22 H 1.4668 0.3430 0.4486 0.125 Uiso 0.698(7) 1 calc R U P A 2
C24_22 C 1.490(3) 0.3074(3) 0.4594(11) 0.119(6) Uani 0.698(7) 1 d D U P A 2
H24_22 H 1.6241 0.3060 0.4314 0.143 Uiso 0.698(7) 1 calc R U P A 2
C25_22 C 1.397(3) 0.2872(2) 0.4864(9) 0.125(5) Uani 0.698(7) 1 d D U P A 2
C26_22 C 1.206(4) 0.2902(2) 0.5327(10) 0.106(5) Uani 0.698(7) 1 d D U P A 2
H26_22 H 1.1406 0.2767 0.5542 0.127 Uiso 0.698(7) 1 calc R U P A 2
C27_22 C 1.500(5) 0.2620(3) 0.4844(6) 0.175(9) Uani 0.698(7) 1 d D U P A 2
H27A_22 H 1.6554 0.2614 0.5094 0.210 Uiso 0.698(7) 1 calc R U P A 2
H27B_22 H 1.3891 0.2509 0.5063 0.210 Uiso 0.698(7) 1 calc R U P A 2
C28_22 C 1.533(5) 0.25437(18) 0.4108(6) 0.246(15) Uani 0.698(7) 1 d D U P A 2
H28A_22 H 1.6565 0.2644 0.3903 0.295 Uiso 0.698(7) 1 calc R U P A 2
H28B_22 H 1.3810 0.2565 0.3846 0.295 Uiso 0.698(7) 1 calc R U P A 2
C29_22 C 1.610(4) 0.2282(2) 0.4084(9) 0.203(11) Uani 0.698(7) 1 d D U P A 2
H29A_22 H 1.7845 0.2272 0.4014 0.243 Uiso 0.698(7) 1 calc R U P A 2
H29B_22 H 1.5760 0.2204 0.4517 0.243 Uiso 0.698(7) 1 calc R U P A 2
C2A_22 C 1.473(3) 0.2155(2) 0.3505(10) 0.199(10) Uani 0.698(7) 1 d D U P A 2
H2AA_22 H 1.3027 0.2138 0.3616 0.239 Uiso 0.698(7) 1 calc R U P A 2
H2AB_22 H 1.4821 0.2250 0.3087 0.239 Uiso 0.698(7) 1 calc R U P A 2
C2B_22 C 1.583(3) 0.1909(2) 0.3392(10) 0.208(10) Uani 0.698(7) 1 d D U P A 2
H2BA_22 H 1.5752 0.1814 0.3811 0.250 Uiso 0.698(7) 1 calc R U P A 2
H2BB_22 H 1.7533 0.1925 0.3277 0.250 Uiso 0.698(7) 1 calc R U P A 2
C2C_22 C 1.445(5) 0.1781(2) 0.2816(7) 0.270(12) Uani 0.698(7) 1 d D U P A 2
H2CA_22 H 1.2825 0.1850 0.2760 0.324 Uiso 0.698(7) 1 calc R U P A 2
H2CB_22 H 1.5290 0.1803 0.2389 0.324 Uiso 0.698(7) 1 calc R U P A 2
C2D_22 C 1.425(5) 0.1515(2) 0.2977(13) 0.259(11) Uani 0.698(7) 1 d D U P A 2
H2DA_22 H 1.3776 0.1494 0.3450 0.311 Uiso 0.698(7) 1 calc R U P A 2
H2DB_22 H 1.5828 0.1438 0.2925 0.311 Uiso 0.698(7) 1 calc R U P A 2
C2E_22 C 1.238(5) 0.1399(3) 0.2498(14) 0.238(13) Uani 0.698(7) 1 d D U P A 2
H2EA_22 H 1.2264 0.1230 0.2602 0.356 Uiso 0.698(7) 1 calc R U P A 2
H2EB_22 H 1.0821 0.1474 0.2555 0.356 Uiso 0.698(7) 1 calc R U P A 2
H2EC_22 H 1.2867 0.1419 0.2031 0.356 Uiso 0.698(7) 1 calc R U P A 2
C11'_101 C 0.886(6) 0.2407(5) 0.7335(18) 0.082(4) Uani 0.302(7) 1 d D U P A 1
C12'_101 C 0.771(7) 0.2449(6) 0.6722(18) 0.096(16) Uani 0.302(7) 1 d D U P A 1
H12'_101 H 0.6908 0.2321 0.6498 0.115 Uiso 0.302(7) 1 calc R U P A 1
C13'_101 C 0.767(7) 0.2669(6) 0.6426(16) 0.14(2) Uani 0.302(7) 1 d D U P A 1
H13'_101 H 0.6842 0.2691 0.6006 0.166 Uiso 0.302(7) 1 calc R U P A 1
C14'_101 C 0.883(9) 0.2859(5) 0.673(2) 0.098(5) Uani 0.302(7) 1 d D U P A 1
C15'_101 C 0.987(9) 0.2823(5) 0.737(2) 0.14(2) Uani 0.302(7) 1 d D U P A 1
H15'_101 H 1.0520 0.2953 0.7614 0.164 Uiso 0.302(7) 1 calc R U P A 1
C16'_101 C 0.996(8) 0.2599(6) 0.7647(17) 0.109(16) Uani 0.302(7) 1 d D U P A 1
H16'_101 H 1.0803 0.2576 0.8065 0.131 Uiso 0.302(7) 1 calc R U P A 1
C11'_102 C 0.860(3) 0.2386(3) 0.7188(8) 0.082(4) Uani 0.698(7) 1 d D U P A 2
C12'_102 C 0.646(3) 0.2460(3) 0.6893(9) 0.097(7) Uani 0.698(7) 1 d D U P A 2
H12'_102 H 0.5111 0.2358 0.6900 0.117 Uiso 0.698(7) 1 calc R U P A 2
C13'_102 C 0.621(3) 0.2678(3) 0.6591(9) 0.116(8) Uani 0.698(7) 1 d D U P A 2
H13'_102 H 0.4694 0.2726 0.6410 0.139 Uiso 0.698(7) 1 calc R U P A 2
C14'_102 C 0.815(3) 0.2830(3) 0.6547(11) 0.098(5) Uani 0.698(7) 1 d D U P A 2
C15'_102 C 1.031(3) 0.2756(3) 0.6833(10) 0.109(7) Uani 0.698(7) 1 d D U P A 2
H15'_102 H 1.1680 0.2855 0.6810 0.131 Uiso 0.698(7) 1 calc R U P A 2
C16'_102 C 1.051(3) 0.2539(3) 0.7152(9) 0.095(6) Uani 0.698(7) 1 d D U P A 2
H16'_102 H 1.2009 0.2494 0.7352 0.114 Uiso 0.698(7) 1 calc R U P A 2
C17_111 C -0.057(4) 0.0851(3) 0.604(2) 0.105(4) Uani 0.493(16) 1 d D U P B 1
H17A_111 H -0.1746 0.0774 0.5733 0.126 Uiso 0.493(16) 1 calc R U P B 1
H17B_111 H 0.1050 0.0812 0.5891 0.126 Uiso 0.493(16) 1 calc R U P B 1
C18_111 C -0.093(3) 0.1121(3) 0.6007(14) 0.121(8) Uani 0.493(16) 1 d D U P B 1
H18A_111 H 0.0026 0.1199 0.6372 0.145 Uiso 0.493(16) 1 calc R U P B 1
H18B_111 H -0.0366 0.1181 0.5571 0.145 Uiso 0.493(16) 1 calc R U P B 1
C19_111 C -0.360(3) 0.1181(3) 0.6077(17) 0.144(6) Uani 0.493(16) 1 d D U P B 1
H19A_111 H -0.4585 0.1073 0.5794 0.173 Uiso 0.493(16) 1 calc R U P B 1
H19B_111 H -0.4051 0.1161 0.6551 0.173 Uiso 0.493(16) 1 calc R U P B 1
C1A_111 C -0.406(3) 0.1439(3) 0.5854(18) 0.172(13) Uani 0.493(16) 1 d D U P B 1
H1AA_111 H -0.3680 0.1458 0.5374 0.206 Uiso 0.493(16) 1 calc R U P B 1
H1AB_111 H -0.3019 0.1547 0.6123 0.206 Uiso 0.493(16) 1 calc R U P B 1
C1B_111 C -0.671(3) 0.1503(3) 0.5955(14) 0.177(14) Uani 0.493(16) 1 d D U P B 1
H1BA_111 H -0.7718 0.1360 0.5884 0.213 Uiso 0.493(16) 1 calc R U P B 1
H1BB_111 H -0.6914 0.1559 0.6422 0.213 Uiso 0.493(16) 1 calc R U P B 1
C1C_111 C -0.749(5) 0.1697(3) 0.5454(11) 0.203(16) Uani 0.493(16) 1 d D U P B 1
H1CA_111 H -0.9133 0.1664 0.5276 0.244 Uiso 0.493(16) 1 calc R U P B 1
H1CB_111 H -0.6404 0.1700 0.5070 0.244 Uiso 0.493(16) 1 calc R U P B 1
C1D_111 C -0.744(5) 0.1940(3) 0.5808(16) 0.179(14) Uani 0.493(16) 1 d D U P B 1
H1DA_111 H -0.5965 0.2026 0.5697 0.215 Uiso 0.493(16) 1 calc R U P B 1
H1DB_111 H -0.7447 0.1917 0.6303 0.215 Uiso 0.493(16) 1 calc R U P B 1
C1E_111 C -0.965(5) 0.2086(4) 0.558(3) 0.189(9) Uani 0.493(16) 1 d D U P B 1
H1EA_111 H -0.9609 0.2240 0.5806 0.283 Uiso 0.493(16) 1 calc R U P B 1
H1EB_111 H -0.9630 0.2110 0.5091 0.283 Uiso 0.493(16) 1 calc R U P B 1
H1EC_111 H -1.1110 0.2001 0.5695 0.283 Uiso 0.493(16) 1 calc R U P B 1
C17_112 C -0.023(4) 0.0847(3) 0.6056(18) 0.105(4) Uani 0.507(16) 1 d D U P B 2
H17A_112 H 0.0347 0.0715 0.5775 0.126 Uiso 0.507(16) 1 calc R U P B 2
H17B_112 H 0.1094 0.0963 0.6111 0.126 Uiso 0.507(16) 1 calc R U P B 2
C18_112 C -0.237(4) 0.0967(3) 0.5690(11) 0.125(8) Uani 0.507(16) 1 d D U P B 2
H18A_112 H -0.3769 0.0859 0.5684 0.150 Uiso 0.507(16) 1 calc R U P B 2
H18B_112 H -0.1969 0.1002 0.5218 0.150 Uiso 0.507(16) 1 calc R U P B 2
C19_112 C -0.300(4) 0.1199(3) 0.6053(9) 0.144(6) Uani 0.507(16) 1 d D U P B 2
H19A_112 H -0.3836 0.1162 0.6473 0.173 Uiso 0.507(16) 1 calc R U P B 2
H19B_112 H -0.1512 0.1286 0.6176 0.173 Uiso 0.507(16) 1 calc R U P B 2
C1A_112 C -0.462(5) 0.1353(3) 0.5590(9) 0.162(12) Uani 0.507(16) 1 d D U P B 2
H1AA_112 H -0.3731 0.1400 0.5187 0.194 Uiso 0.507(16) 1 calc R U P B 2
H1AB_112 H -0.6041 0.1261 0.5438 0.194 Uiso 0.507(16) 1 calc R U P B 2
C1B_112 C -0.541(4) 0.1575(3) 0.5972(9) 0.161(12) Uani 0.507(16) 1 d D U P B 2
H1BA_112 H -0.3985 0.1656 0.6175 0.193 Uiso 0.507(16) 1 calc R U P B 2
H1BB_112 H -0.6467 0.1529 0.6340 0.193 Uiso 0.507(16) 1 calc R U P B 2
C1C_112 C -0.674(5) 0.1745(3) 0.5485(10) 0.178(13) Uani 0.507(16) 1 d D U P B 2
H1CA_112 H -0.5621 0.1866 0.5321 0.214 Uiso 0.507(16) 1 calc R U P B 2
H1CB_112 H -0.7394 0.1656 0.5092 0.214 Uiso 0.507(16) 1 calc R U P B 2
C1D_112 C -0.880(4) 0.1867(4) 0.5850(16) 0.206(17) Uani 0.507(16) 1 d D U P B 2
H1DA_112 H -0.8362 0.1886 0.6333 0.247 Uiso 0.507(16) 1 calc R U P B 2
H1DB_112 H -1.0260 0.1768 0.5813 0.247 Uiso 0.507(16) 1 calc R U P B 2
C1E_112 C -0.931(6) 0.2111(4) 0.553(2) 0.189(9) Uani 0.507(16) 1 d D U P B 2
H1EA_112 H -1.0620 0.2188 0.5766 0.283 Uiso 0.507(16) 1 calc R U P B 2
H1EB_112 H -0.7868 0.2210 0.5574 0.283 Uiso 0.507(16) 1 calc R U P B 2
H1EC_112 H -0.9762 0.2091 0.5055 0.283 Uiso 0.507(16) 1 calc R U P B 2

loop_
_atom_site_aniso_label
_atom_site_aniso_U_11
_atom_site_aniso_U_22
_atom_site_aniso_U_33
_atom_site_aniso_U_23
_atom_site_aniso_U_13
_atom_site_aniso_U_12
S1'_10 0.089(3) 0.079(2) 0.084(2) 0.0234(18) -0.0104(18) -0.0265(18)
C2'_10 0.078(7) 0.071(5) 0.079(7) 0.009(5) 0.011(5) -0.026(5)
C3'_10 0.084(7) 0.079(7) 0.096(8) 0.013(6) -0.003(6) -0.030(5)
C4'_10 0.070(7) 0.076(7) 0.089(8) 0.012(5) -0.001(6) -0.019(5)
C5'_10 0.059(6) 0.062(5) 0.059(6) 0.009(4) 0.010(5) -0.014(4)
C21'_10 0.048(6) 0.061(5) 0.057(6) 0.006(4) 0.010(4) -0.006(4)
C22'_10 0.058(6) 0.055(6) 0.069(6) 0.009(5) 0.001(5) -0.006(4)
C23'_10 0.054(6) 0.057(6) 0.066(6) 0.007(5) -0.003(5) -0.007(4)
C24'_10 0.046(6) 0.052(5) 0.055(6) 0.003(4) 0.006(4) -0.002(4)
C25'_10 0.047(6) 0.057(6) 0.057(6) 0.007(5) 0.002(5) -0.002(4)
C26'_10 0.050(6) 0.062(6) 0.069(6) 0.010(5) 0.002(5) -0.010(4)
C1_11 0.048(6) 0.049(5) 0.050(6) 0.002(4) 0.006(4) 0.002(4)
C2_11 0.048(5) 0.048(5) 0.052(5) 0.000(4) 0.006(4) 0.002(4)
C11_11 0.053(6) 0.046(6) 0.059(4) -0.002(4) 0.005(4) 0.003(4)
C12_11 0.047(6) 0.047(6) 0.059(4) 0.001(4) 0.002(4) 0.006(4)
C13_11 0.056(6) 0.069(7) 0.066(5) 0.002(5) -0.003(4) -0.005(5)
C14_11 0.071(7) 0.086(8) 0.064(6) 0.007(5) -0.007(5) -0.012(6)
C15_11 0.070(7) 0.089(8) 0.064(5) 0.005(5) 0.002(4) -0.012(5)
C16_11 0.064(7) 0.062(7) 0.064(5) 0.005(4) 0.006(4) -0.002(5)
C21_11 0.041(5) 0.038(5) 0.055(4) 0.000(4) 0.002(4) 0.005(4)
C22_11 0.044(5) 0.047(6) 0.053(4) 0.000(4) 0.000(4) 0.003(4)
C23_11 0.048(6) 0.048(6) 0.057(5) 0.000(4) -0.004(4) -0.002(5)
C24_11 0.047(6) 0.049(6) 0.058(5) 0.001(4) -0.003(4) -0.005(5)
C25_11 0.049(6) 0.036(5) 0.052(4) -0.001(4) 0.003(4) 0.007(4)
C26_11 0.047(6) 0.042(6) 0.049(4) -0.006(4) -0.006(4) 0.008(4)
C27_11 0.059(6) 0.058(6) 0.049(5) 0.008(4) -0.004(4) -0.004(5)
C28_11 0.055(6) 0.050(6) 0.053(5) 0.002(4) 0.005(4) 0.001(5)
C29_11 0.062(7) 0.076(7) 0.048(5) 0.007(5) -0.001(4) -0.006(5)
C2A_11 0.060(7) 0.069(7) 0.046(5) 0.004(4) -0.002(4) -0.001(5)
C2B_11 0.083(8) 0.083(8) 0.049(5) 0.010(5) -0.004(5) -0.014(6)
C2C_11 0.096(8) 0.089(8) 0.048(5) 0.008(5) -0.004(5) -0.016(7)
C2D_11 0.151(12) 0.146(12) 0.049(6) 0.020(6) -0.011(6) -0.043(9)
C2E_11 0.195(15) 0.192(15) 0.053(7) 0.017(8) -0.001(8) -0.075(12)
C1_21 0.123(13) 0.096(7) 0.116(10) 0.040(6) 0.004(10) -0.045(7)
C2_21 0.104(10) 0.097(7) 0.095(8) 0.039(5) -0.013(7) -0.041(6)
C11_21 0.091(10) 0.095(6) 0.083(8) 0.037(5) -0.023(6) -0.044(5)
C12_21 0.087(10) 0.102(7) 0.081(8) 0.039(5) -0.027(7) -0.043(5)
C13_21 0.094(12) 0.102(7) 0.083(9) 0.041(6) -0.033(8) -0.044(6)
C14_21 0.097(11) 0.105(8) 0.086(10) 0.038(7) -0.037(7) -0.041(6)
C15_21 0.092(10) 0.096(7) 0.082(9) 0.037(6) -0.041(6) -0.041(6)
C16_21 0.104(10) 0.098(7) 0.104(11) 0.040(6) -0.010(7) -0.037(6)
C17_21 0.084(16) 0.092(14) 0.108(13) 0.032(9) -0.034(10) -0.050(12)
C18_21 0.125(12) 0.114(11) 0.102(9) 0.030(7) -0.032(7) -0.030(8)
C19_21 0.110(12) 0.105(11) 0.140(11) 0.018(9) -0.009(9) -0.051(8)
C1A_21 0.21(3) 0.20(2) 0.159(15) 0.015(13) 0.034(17) -0.038(18)
C1B_21 0.165(19) 0.213(17) 0.149(12) -0.004(10) -0.022(10) 0.008(13)
C1C_21 0.20(4) 0.24(3) 0.159(16) 0.015(13) 0.004(14) 0.08(3)
C1D_21 0.27(3) 0.24(2) 0.17(2) -0.021(14) 0.073(18) 0.057(18)
C1E_21 0.24(4) 0.29(5) 0.14(5) -0.05(4) 0.04(4) 0.03(4)
C21_21 0.097(10) 0.104(7) 0.076(8) 0.039(6) -0.024(7) -0.041(6)
C22_21 0.090(10) 0.105(7) 0.074(8) 0.042(6) -0.028(7) -0.039(6)
C23_21 0.095(11) 0.131(10) 0.085(10) 0.044(8) -0.019(8) -0.031(7)
C24_21 0.129(13) 0.139(10) 0.089(10) 0.044(8) -0.013(10) -0.016(8)
C25_21 0.140(12) 0.141(9) 0.092(10) 0.045(7) -0.007(8) -0.020(7)
C26_21 0.129(11) 0.108(8) 0.078(8) 0.039(6) -0.020(7) -0.032(7)
C27_21 0.27(3) 0.147(13) 0.16(4) 0.024(16) 0.07(3) -0.030(15)
C28_21 0.29(3) 0.24(3) 0.22(6) 0.04(3) 0.10(3) 0.021(18)
C29_21 0.41(6) 0.27(3) 0.29(6) -0.02(3) 0.16(6) -0.02(3)
C2A_21 0.35(4) 0.27(3) 0.14(4) 0.06(3) 0.03(3) 0.00(2)
C2B_21 0.36(3) 0.28(3) 0.13(3) 0.06(2) -0.01(3) 0.02(2)
C2C_21 0.37(3) 0.276(18) 0.160(19) 0.039(15) -0.037(17) 0.048(17)
C2D_21 0.33(2) 0.277(19) 0.17(2) 0.042(15) -0.049(17) 0.050(17)
C2E_21 0.28(2) 0.26(2) 0.16(2) 0.020(19) -0.035(19) 0.086(19)
C1_22 0.123(13) 0.096(7) 0.116(10) 0.040(6) 0.004(10) -0.045(7)
C2_22 0.104(10) 0.097(7) 0.095(8) 0.039(5) -0.013(7) -0.041(6)
C11_22 0.091(10) 0.095(6) 0.083(8) 0.037(5) -0.023(6) -0.044(5)
C12_22 0.087(10) 0.102(7) 0.081(8) 0.039(5) -0.027(7) -0.043(5)
C13_22 0.094(12) 0.102(7) 0.083(9) 0.041(6) -0.033(8) -0.044(6)
C14_22 0.097(11) 0.105(8) 0.086(10) 0.038(7) -0.037(7) -0.041(6)
C15_22 0.092(10) 0.096(7) 0.082(9) 0.037(6) -0.041(6) -0.041(6)
C16_22 0.104(10) 0.098(7) 0.104(11) 0.040(6) -0.010(7) -0.037(6)
C17_22 0.120(13) 0.108(10) 0.103(10) 0.031(8) -0.029(8) -0.024(9)
C18_22 0.125(12) 0.114(11) 0.102(9) 0.030(7) -0.032(7) -0.030(8)
C19_22 0.110(12) 0.105(11) 0.140(11) 0.018(9) -0.009(9) -0.051(8)
C1A_22 0.165(19) 0.213(17) 0.149(12) -0.004(10) -0.022(10) 0.008(13)
C1B_22 0.19(2) 0.24(2) 0.167(17) 0.006(13) 0.009(14) 0.033(15)
C1C_22 0.21(2) 0.31(3) 0.27(3) 0.05(2) 0.029(16) 0.003(17)
C1D_22 0.27(3) 0.24(2) 0.17(2) -0.021(14) 0.073(18) 0.057(18)
C1E_22 0.40(4) 0.32(3) 0.15(3) 0.00(2) 0.05(3) -0.04(3)
C21_22 0.097(10) 0.104(7) 0.076(8) 0.039(6) -0.024(7) -0.041(6)
C22_22 0.090(10) 0.105(7) 0.074(8) 0.042(6) -0.028(7) -0.039(6)
C23_22 0.095(11) 0.131(10) 0.085(10) 0.044(8) -0.019(8) -0.031(7)
C24_22 0.129(13) 0.139(10) 0.089(10) 0.044(8) -0.013(10) -0.016(8)
C25_22 0.140(12) 0.141(9) 0.092(10) 0.045(7) -0.007(8) -0.020(7)
C26_22 0.129(11) 0.108(8) 0.078(8) 0.039(6) -0.020(7) -0.032(7)
C27_22 0.22(2) 0.161(12) 0.141(15) 0.048(10) 0.025(14) 0.009(12)
C28_22 0.34(4) 0.250(17) 0.145(16) 0.035(13) 0.007(17) 0.093(18)
C29_22 0.24(3) 0.242(17) 0.130(16) 0.034(13) 0.001(17) 0.061(16)
C2A_22 0.24(3) 0.256(18) 0.106(16) 0.055(13) 0.023(16) 0.036(16)
C2B_22 0.27(3) 0.264(18) 0.091(16) 0.054(13) 0.024(16) 0.047(16)
C2C_22 0.37(3) 0.276(18) 0.160(19) 0.039(15) -0.037(17) 0.048(17)
C2D_22 0.33(2) 0.277(19) 0.17(2) 0.042(15) -0.049(17) 0.050(17)
C2E_22 0.28(2) 0.26(2) 0.16(2) 0.020(19) -0.035(19) 0.086(19)
C11'_101 0.093(8) 0.075(5) 0.078(9) 0.011(5) 0.004(6) -0.033(5)
C12'_101 0.12(3) 0.084(11) 0.087(14) 0.020(9) -0.01(2) -0.043(13)
C13'_101 0.20(5) 0.094(11) 0.119(19) 0.037(11) -0.05(3) -0.066(17)
C14'_101 0.118(11) 0.088(7) 0.087(10) 0.024(7) -0.006(8) -0.049(6)
C15'_101 0.21(5) 0.086(11) 0.113(16) 0.028(10) -0.05(3) -0.058(15)
C16'_101 0.15(4) 0.080(9) 0.093(16) 0.021(9) -0.03(2) -0.049(12)
C11'_102 0.093(8) 0.075(5) 0.078(9) 0.011(5) 0.004(6) -0.033(5)
C12'_102 0.095(10) 0.084(9) 0.112(15) 0.031(9) -0.002(9) -0.040(7)
C13'_102 0.111(11) 0.094(9) 0.140(17) 0.047(10) -0.016(10) -0.047(8)
C14'_102 0.118(11) 0.088(7) 0.087(10) 0.024(7) -0.006(8) -0.049(6)
C15'_102 0.124(11) 0.096(10) 0.106(15) 0.036(9) -0.014(10) -0.055(8)
C16'_102 0.108(10) 0.091(9) 0.086(13) 0.024(8) -0.005(9) -0.050(7)
C17_111 0.109(9) 0.137(9) 0.069(6) 0.021(5) 0.002(5) -0.026(7)
C18_111 0.148(15) 0.134(11) 0.080(17) 0.028(10) -0.008(12) -0.024(9)
C19_111 0.138(11) 0.155(10) 0.140(11) 0.022(8) 0.009(9) -0.016(8)
C1A_111 0.20(2) 0.155(15) 0.16(3) 0.021(15) -0.025(19) -0.001(13)
C1B_111 0.19(2) 0.18(2) 0.16(3) -0.017(16) -0.041(19) 0.006(15)
C1C_111 0.21(3) 0.20(2) 0.19(3) 0.009(16) -0.03(2) 0.026(19)
C1D_111 0.17(2) 0.19(2) 0.17(3) 0.013(16) -0.02(2) 0.015(16)
C1E_111 0.196(19) 0.203(16) 0.165(18) 0.013(13) -0.027(15) 0.026(13)
C17_112 0.109(9) 0.137(9) 0.069(6) 0.021(5) 0.002(5) -0.026(7)
C18_112 0.114(16) 0.152(13) 0.109(13) 0.040(9) -0.004(10) -0.026(11)
C19_112 0.138(11) 0.155(10) 0.140(11) 0.022(8) 0.009(9) -0.016(8)
C1A_112 0.16(2) 0.161(16) 0.17(2) 0.028(13) -0.011(17) -0.020(15)
C1B_112 0.13(2) 0.165(18) 0.19(3) 0.009(15) -0.016(17) -0.019(16)
C1C_112 0.15(3) 0.168(19) 0.22(3) 0.016(16) -0.028(19) -0.019(16)
C1D_112 0.19(3) 0.22(2) 0.21(3) 0.04(2) -0.01(2) 0.030(18)
C1E_112 0.196(19) 0.203(16) 0.165(18) 0.013(13) -0.027(15) 0.026(13)

loop_
_atom_type_symbol
_atom_type_description
_atom_type_scat_dispersion_real
_atom_type_scat_dispersion_imag
_atom_type_scat_source
C C 0.0033 0.0016 'International Tables Vol C Tables 4.2.6.8 and 6.1.1.4'
H H 0.0000 0.0000 'International Tables Vol C Tables 4.2.6.8 and 6.1.1.4'
S S 0.1246 0.1234 'International Tables Vol C Tables 4.2.6.8 and 6.1.1.4'

loop_
_geom_angle_atom_site_label_1
_geom_angle_atom_site_label_2
_geom_angle_atom_site_label_3
_geom_angle
_geom_angle_site_symmetry_1
_geom_angle_site_symmetry_3
_geom_angle_publ_flag
C2'_10 S1'_10 C5'_10 93.5(6) . . ?
C3'_10 C2'_10 S1'_10 109.9(9) . . ?
C3'_10 C2'_10 C11'_101 120.4(17) . . ?
C3'_10 C2'_10 C11'_102 132.0(11) . . ?
C11'_101 C2'_10 S1'_10 129.0(16) . . ?
C11'_102 C2'_10 S1'_10 118.1(10) . . ?
C2'_10 C3'_10 H3'_10 123.5 . . ?
C2'_10 C3'_10 C4'_10 113.1(11) . . ?
C4'_10 C3'_10 H3'_10 123.5 . . ?
C3'_10 C4'_10 H4'_10 122.6 . . ?
C5'_10 C4'_10 C3'_10 114.8(11) . . ?
C5'_10 C4'_10 H4'_10 122.6 . . ?
C4'_10 C5'_10 S1'_10 108.7(8) . . ?
C4'_10 C5'_10 C21'_10 129.2(10) . . ?
C21'_10 C5'_10 S1'_10 122.1(8) . . ?
C22'_10 C21'_10 C5'_10 121.8(9) . . ?
C22'_10 C21'_10 C26'_10 116.5(8) . . ?
C26'_10 C21'_10 C5'_10 121.5(9) . . ?
C21'_10 C22'_10 H22'_10 119.0 . . ?
C23'_10 C22'_10 C21'_10 122.0(9) . . ?
C23'_10 C22'_10 H22'_10 119.0 . . ?
C22'_10 C23'_10 H23'_10 119.5 . . ?
C22'_10 C23'_10 C24'_10 121.0(9) . . ?
C24'_10 C23'_10 H23'_10 119.5 . . ?
C23'_10 C24'_10 C25'_10 117.1(8) . . ?
C23'_10 C24'_10 C1_11 124.7(9) . . ?
C25'_10 C24'_10 C1_11 117.8(8) . . ?
C24'_10 C25'_10 H25'_10 119.4 . . ?
C26'_10 C25'_10 C24'_10 121.3(8) . . ?
C26'_10 C25'_10 H25'_10 119.4 . . ?
C21'_10 C26'_10 H26'_10 119.0 . . ?
C25'_10 C26'_10 C21'_10 122.0(9) . . ?
C25'_10 C26'_10 H26'_10 119.0 . . ?
C24'_10 C1_11 H1_11 112.8 . . ?
C2_11 C1_11 C24'_10 134.4(9) . . ?
C2_11 C1_11 H1_11 112.8 . . ?
C1_11 C2_11 C11_11 132.5(8) . . ?
C1_11 C2_11 C21_11 121.6(8) . . ?
C11_11 C2_11 C21_11 105.7(7) . . ?
C12_11 C11_11 C2_11 107.7(7) . . ?
C16_11 C11_11 C2_11 133.0(8) . . ?
C16_11 C11_11 C12_11 119.2(7) . . ?
C11_11 C12_11 C22_11 108.9(6) . . ?
C13_11 C12_11 C11_11 119.4(7) . . ?
C13_11 C12_11 C22_11 131.5(7) . . ?
C12_11 C13_11 H13_11 120.0 . . ?
C12_11 C13_11 C14_11 120.0(8) . . ?
C14_11 C13_11 H13_11 120.0 . . ?
C13_11 C14_11 H14_11 118.7 . . ?
C15_11 C14_11 C13_11 122.6(8) . . ?
C15_11 C14_11 H14_11 118.7 . . ?
C14_11 C15_11 C16_11 118.4(8) . . ?
C14_11 C15_11 C17_111 120.4(12) . . ?
C14_11 C15_11 C17_112 126.2(12) . . ?
C16_11 C15_11 C17_111 121.2(12) . . ?
C16_11 C15_11 C17_112 115.2(11) . . ?
C11_11 C16_11 C15_11 120.3(8) . . ?
C11_11 C16_11 H16_11 119.9 . . ?
C15_11 C16_11 H16_11 119.9 . . ?
C22_11 C21_11 C2_11 108.3(7) . . ?
C26_11 C21_11 C2_11 131.4(8) . . ?
C26_11 C21_11 C22_11 120.1(7) . . ?
C21_11 C22_11 C12_11 109.1(6) . . ?
C23_11 C22_11 C12_11 131.4(7) . . ?
C23_11 C22_11 C21_11 119.5(7) . . ?
C22_11 C23_11 H23_11 120.3 . . ?
C24_11 C23_11 C22_11 119.4(8) . . ?
C24_11 C23_11 H23_11 120.3 . . ?
C23_11 C24_11 H24_11 117.6 . . ?
C25_11 C24_11 C23_11 124.9(7) . . ?
C25_11 C24_11 H24_11 117.6 . . ?
C24_11 C25_11 C26_11 116.4(5) . . ?
C24_11 C25_11 C27_11 133.2(5) . . ?
C26_11 C25_11 C27_11 110.4(5) . . ?
C21_11 C26_11 C25_11 119.8(7) . . ?
C21_11 C26_11 H26_11 120.1 . . ?
C25_11 C26_11 H26_11 120.1 . . ?
C25_11 C27_11 H27A_11 109.5 . . ?
C25_11 C27_11 H27B_11 109.5 . . ?
C25_11 C27_11 C28_11 110.62(16) . . ?
H27A_11 C27_11 H27B_11 108.1 . . ?
C28_11 C27_11 H27A_11 109.5 . . ?
C28_11 C27_11 H27B_11 109.5 . . ?
C27_11 C28_11 H28A_11 109.8 . . ?
C27_11 C28_11 H28B_11 109.8 . . ?
H28A_11 C28_11 H28B_11 108.3 . . ?
C29_11 C28_11 C27_11 109.20(16) . . ?
C29_11 C28_11 H28A_11 109.8 . . ?
C29_11 C28_11 H28B_11 109.8 . . ?
C28_11 C29_11 H29A_11 109.5 . . ?
C28_11 C29_11 H29B_11 109.5 . . ?
H29A_11 C29_11 H29B_11 108.1 . . ?
C2A_11 C29_11 C28_11 110.77(16) . . ?
C2A_11 C29_11 H29A_11 109.5 . . ?
C2A_11 C29_11 H29B_11 109.5 . . ?
C29_11 C2A_11 H2AA_11 109.8 . . ?
C29_11 C2A_11 H2AB_11 109.8 . . ?
C29_11 C2A_11 C2B_11 109.49(15) . . ?
H2AA_11 C2A_11 H2AB_11 108.2 . . ?
C2B_11 C2A_11 H2AA_11 109.8 . . ?
C2B_11 C2A_11 H2AB_11 109.8 . . ?
C2A_11 C2B_11 H2BA_11 109.6 . . ?
C2A_11 C2B_11 H2BB_11 109.6 . . ?
H2BA_11 C2B_11 H2BB_11 108.1 . . ?
C2C_11 C2B_11 C2A_11 110.36(16) . . ?
C2C_11 C2B_11 H2BA_11 109.6 . . ?
C2C_11 C2B_11 H2BB_11 109.6 . . ?
C2B_11 C2C_11 H2CA_11 109.7 . . ?
C2B_11 C2C_11 H2CB_11 109.7 . . ?
C2B_11 C2C_11 C2D_11 109.75(16) . . ?
H2CA_11 C2C_11 H2CB_11 108.2 . . ?
C2D_11 C2C_11 H2CA_11 109.7 . . ?
C2D_11 C2C_11 H2CB_11 109.7 . . ?
C2C_11 C2D_11 H2DA_11 109.7 . . ?
C2C_11 C2D_11 H2DB_11 109.7 . . ?
H2DA_11 C2D_11 H2DB_11 108.2 . . ?
C2E_11 C2D_11 C2C_11 109.95(17) . . ?
C2E_11 C2D_11 H2DA_11 109.7 . . ?
C2E_11 C2D_11 H2DB_11 109.7 . . ?
C2D_11 C2E_11 H2EA_11 109.5 . . ?
C2D_11 C2E_11 H2EB_11 109.5 . . ?
C2D_11 C2E_11 H2EC_11 109.5 . . ?
H2EA_11 C2E_11 H2EB_11 109.5 . . ?
H2EA_11 C2E_11 H2EC_11 109.5 . . ?
H2EB_11 C2E_11 H2EC_11 109.5 . . ?
C2_21 C1_21 H1_21 117.9 . . ?
C2_21 C1_21 C14'_101 124(5) . . ?
C14'_101 C1_21 H1_21 117.9 . . ?
C1_21 C2_21 C11_21 110(3) . . ?
C1_21 C2_21 C21_21 144(3) . . ?
C11_21 C2_21 C21_21 105.5(12) . . ?
C12_21 C11_21 C2_21 107.8(11) . . ?
C16_21 C11_21 C2_21 132.0(13) . . ?
C16_21 C11_21 C12_21 120.1(10) . . ?
C11_21 C12_21 C22_21 109.0(9) . . ?
C13_21 C12_21 C11_21 119.0(10) . . ?
C13_21 C12_21 C22_21 132.0(12) . . ?
C12_21 C13_21 H13_21 120.0 . . ?
C14_21 C13_21 C12_21 119.9(11) . . ?
C14_21 C13_21 H13_21 120.0 . . ?
C13_21 C14_21 H14_21 118.2 . . ?
C15_21 C14_21 C13_21 123.5(11) . . ?
C15_21 C14_21 H14_21 118.2 . . ?
C14_21 C15_21 C16_21 117.2(10) . . ?
C14_21 C15_21 C17_21 122.1(19) . . ?
C16_21 C15_21 C17_21 120(2) . . ?
C11_21 C16_21 C15_21 120.2(11) . . ?
C11_21 C16_21 H16_21 119.9 . . ?
C15_21 C16_21 H16_21 119.9 . . ?
C15_21 C17_21 H17A_21 109.7 . . ?
C15_21 C17_21 H17B_21 109.7 . . ?
C15_21 C17_21 C18_21 109.81(17) . . ?
H17A_21 C17_21 H17B_21 108.2 . . ?
C18_21 C17_21 H17A_21 109.7 . . ?
C18_21 C17_21 H17B_21 109.7 . . ?
C17_21 C18_21 H18A_21 109.7 . . ?
C17_21 C18_21 H18B_21 109.7 . . ?
C17_21 C18_21 C19_21 109.82(17) . . ?
H18A_21 C18_21 H18B_21 108.2 . . ?
C19_21 C18_21 H18A_21 109.7 . . ?
C19_21 C18_21 H18B_21 109.7 . . ?
C18_21 C19_21 H19A_21 109.7 . . ?
C18_21 C19_21 H19B_21 109.7 . . ?
H19A_21 C19_21 H19B_21 108.2 . . ?
C1A_21 C19_21 C18_21 109.80(17) . . ?
C1A_21 C19_21 H19A_21 109.7 . . ?
C1A_21 C19_21 H19B_21 109.7 . . ?
C19_21 C1A_21 H1AA_21 109.7 . . ?
C19_21 C1A_21 H1AB_21 109.7 . . ?
C19_21 C1A_21 C1B_21 109.81(18) . . ?
H1AA_21 C1A_21 H1AB_21 108.2 . . ?
C1B_21 C1A_21 H1AA_21 109.7 . . ?
C1B_21 C1A_21 H1AB_21 109.7 . . ?
C1A_21 C1B_21 H1BA_21 109.7 . . ?
C1A_21 C1B_21 H1BB_21 109.7 . . ?
C1A_21 C1B_21 C1C_21 109.79(17) . . ?
H1BA_21 C1B_21 H1BB_21 108.2 . . ?
C1C_21 C1B_21 H1BA_21 109.7 . . ?
C1C_21 C1B_21 H1BB_21 109.7 . . ?
C1B_21 C1C_21 H1CA_21 109.7 . . ?
C1B_21 C1C_21 H1CB_21 109.7 . . ?
H1CA_21 C1C_21 H1CB_21 108.2 . . ?
C1D_21 C1C_21 C1B_21 109.79(18) . . ?
C1D_21 C1C_21 H1CA_21 109.7 . . ?
C1D_21 C1C_21 H1CB_21 109.7 . . ?
C1C_21 C1D_21 H1DA_21 109.7 . . ?
C1C_21 C1D_21 H1DB_21 109.7 . . ?
H1DA_21 C1D_21 H1DB_21 108.2 . . ?
C1E_21 C1D_21 C1C_21 109.81(17) . . ?
C1E_21 C1D_21 H1DA_21 109.7 . . ?
C1E_21 C1D_21 H1DB_21 109.7 . . ?
C1D_21 C1E_21 H1EA_21 109.5 . . ?
C1D_21 C1E_21 H1EB_21 109.5 . . ?
C1D_21 C1E_21 H1EC_21 109.5 . . ?
H1EA_21 C1E_21 H1EB_21 109.5 . . ?
H1EA_21 C1E_21 H1EC_21 109.5 . . ?
H1EB_21 C1E_21 H1EC_21 109.5 . . ?
C22_21 C21_21 C2_21 107.7(11) . . ?
C26_21 C21_21 C2_21 132.6(13) . . ?
C26_21 C21_21 C22_21 119.7(10) . . ?
C21_21 C22_21 C12_21 108.9(9) . . ?
C23_21 C22_21 C12_21 131.7(12) . . ?
C23_21 C22_21 C21_21 119.1(10) . . ?
C22_21 C23_21 H23_21 120.1 . . ?
C24_21 C23_21 C22_21 119.8(11) . . ?
C24_21 C23_21 H23_21 120.1 . . ?
C23_21 C24_21 H24_21 118.3 . . ?
C25_21 C24_21 C23_21 123.4(12) . . ?
C25_21 C24_21 H24_21 118.3 . . ?
C24_21 C25_21 C26_21 117.3(10) . . ?
C24_21 C25_21 C27_21 124.2(19) . . ?
C26_21 C25_21 C27_21 116.9(16) . . ?
C21_21 C26_21 C25_21 120.3(10) . . ?
C21_21 C26_21 H26_21 119.9 . . ?
C25_21 C26_21 H26_21 119.9 . . ?
C25_21 C27_21 H27A_21 109.7 . . ?
C25_21 C27_21 H27B_21 109.7 . . ?
H27A_21 C27_21 H27B_21 108.2 . . ?
C28_21 C27_21 C25_21 109.79(17) . . ?
C28_21 C27_21 H27A_21 109.7 . . ?
C28_21 C27_21 H27B_21 109.7 . . ?
C27_21 C28_21 H28A_21 109.7 . . ?
C27_21 C28_21 H28B_21 109.7 . . ?
H28A_21 C28_21 H28B_21 108.2 . . ?
C29_21 C28_21 C27_21 109.81(17) . . ?
C29_21 C28_21 H28A_21 109.7 . . ?
C29_21 C28_21 H28B_21 109.7 . . ?
C28_21 C29_21 H29A_21 109.7 . . ?
C28_21 C29_21 H29B_21 109.7 . . ?
C28_21 C29_21 C2A_21 109.81(17) . . ?
H29A_21 C29_21 H29B_21 108.2 . . ?
C2A_21 C29_21 H29A_21 109.7 . . ?
C2A_21 C29_21 H29B_21 109.7 . . ?
C29_21 C2A_21 H2AA_21 109.7 . . ?
C29_21 C2A_21 H2AB_21 109.7 . . ?
H2AA_21 C2A_21 H2AB_21 108.2 . . ?
C2B_21 C2A_21 C29_21 109.81(17) . . ?
C2B_21 C2A_21 H2AA_21 109.7 . . ?
C2B_21 C2A_21 H2AB_21 109.7 . . ?
C2A_21 C2B_21 H2BA_21 109.7 . . ?
C2A_21 C2B_21 H2BB_21 109.7 . . ?
C2A_21 C2B_21 C2C_21 109.79(17) . . ?
H2BA_21 C2B_21 H2BB_21 108.2 . . ?
C2C_21 C2B_21 H2BA_21 109.7 . . ?
C2C_21 C2B_21 H2BB_21 109.7 . . ?
C2B_21 C2C_21 H2CA_21 109.7 . . ?
C2B_21 C2C_21 H2CB_21 109.7 . . ?
H2CA_21 C2C_21 H2CB_21 108.2 . . ?
C2D_21 C2C_21 C2B_21 109.80(17) . . ?
C2D_21 C2C_21 H2CA_21 109.7 . . ?
C2D_21 C2C_21 H2CB_21 109.7 . . ?
C2C_21 C2D_21 H2DA_21 109.7 . . ?
C2C_21 C2D_21 H2DB_21 109.7 . . ?
C2C_21 C2D_21 C2E_21 109.80(17) . . ?
H2DA_21 C2D_21 H2DB_21 108.2 . . ?
C2E_21 C2D_21 H2DA_21 109.7 . . ?
C2E_21 C2D_21 H2DB_21 109.7 . . ?
C2D_21 C2E_21 H2EA_21 109.5 . . ?
C2D_21 C2E_21 H2EB_21 109.5 . . ?
C2D_21 C2E_21 H2EC_21 109.5 . . ?
H2EA_21 C2E_21 H2EB_21 109.5 . . ?
H2EA_21 C2E_21 H2EC_21 109.5 . . ?
H2EB_21 C2E_21 H2EC_21 109.5 . . ?
C2_22 C1_22 H1_22 114.5 . . ?
C2_22 C1_22 C14'_102 131(2) . . ?
C14'_102 C1_22 H1_22 114.5 . . ?
C1_22 C2_22 C11_22 127.0(16) . . ?
C1_22 C2_22 C21_22 126.6(16) . . ?
C21_22 C2_22 C11_22 106.4(10) . . ?
C12_22 C11_22 C2_22 107.8(9) . . ?
C16_22 C11_22 C2_22 131.5(11) . . ?
C16_22 C11_22 C12_22 120.6(9) . . ?
C11_22 C12_22 C22_22 108.6(8) . . ?
C13_22 C12_22 C11_22 118.4(9) . . ?
C13_22 C12_22 C22_22 132.9(10) . . ?
C12_22 C13_22 H13_22 120.1 . . ?
C14_22 C13_22 C12_22 119.8(10) . . ?
C14_22 C13_22 H13_22 120.1 . . ?
C13_22 C14_22 H14_22 118.1 . . ?
C15_22 C14_22 C13_22 123.7(10) . . ?
C15_22 C14_22 H14_22 118.1 . . ?
C14_22 C15_22 C16_22 117.3(9) . . ?
C14_22 C15_22 C17_22 124.7(13) . . ?
C16_22 C15_22 C17_22 117.7(12) . . ?
C11_22 C16_22 C15_22 120.2(9) . . ?
C11_22 C16_22 H16_22 119.9 . . ?
C15_22 C16_22 H16_22 119.9 . . ?
C15_22 C17_22 H17A_22 109.7 . . ?
C15_22 C17_22 H17B_22 109.7 . . ?
H17A_22 C17_22 H17B_22 108.2 . . ?
C18_22 C17_22 C15_22 109.74(17) . . ?
C18_22 C17_22 H17A_22 109.7 . . ?
C18_22 C17_22 H17B_22 109.7 . . ?
C17_22 C18_22 H18A_22 109.7 . . ?
C17_22 C18_22 H18B_22 109.7 . . ?
C17_22 C18_22 C19_22 109.94(17) . . ?
H18A_22 C18_22 H18B_22 108.2 . . ?
C19_22 C18_22 H18A_22 109.7 . . ?
C19_22 C18_22 H18B_22 109.7 . . ?
C18_22 C19_22 H19A_22 109.7 . . ?
C18_22 C19_22 H19B_22 109.7 . . ?
H19A_22 C19_22 H19B_22 108.2 . . ?
C1A_22 C19_22 C18_22 109.69(17) . . ?
C1A_22 C19_22 H19A_22 109.7 . . ?
C1A_22 C19_22 H19B_22 109.7 . . ?
C19_22 C1A_22 H1AA_22 109.7 . . ?
C19_22 C1A_22 H1AB_22 109.7 . . ?
H1AA_22 C1A_22 H1AB_22 108.2 . . ?
C1B_22 C1A_22 C19_22 109.88(17) . . ?
C1B_22 C1A_22 H1AA_22 109.7 . . ?
C1B_22 C1A_22 H1AB_22 109.7 . . ?
C1A_22 C1B_22 H1BA_22 109.7 . . ?
C1A_22 C1B_22 H1BB_22 109.7 . . ?
C1A_22 C1B_22 C1C_22 109.84(17) . . ?
H1BA_22 C1B_22 H1BB_22 108.2 . . ?
C1C_22 C1B_22 H1BA_22 109.7 . . ?
C1C_22 C1B_22 H1BB_22 109.7 . . ?
C1B_22 C1C_22 H1CA_22 109.7 . . ?
C1B_22 C1C_22 H1CB_22 109.7 . . ?
H1CA_22 C1C_22 H1CB_22 108.2 . . ?
C1D_22 C1C_22 C1B_22 109.85(17) . . ?
C1D_22 C1C_22 H1CA_22 109.7 . . ?
C1D_22 C1C_22 H1CB_22 109.7 . . ?
C1C_22 C1D_22 H1DA_22 109.7 . . ?
C1C_22 C1D_22 H1DB_22 109.7 . . ?
H1DA_22 C1D_22 H1DB_22 108.2 . . ?
C1E_22 C1D_22 C1C_22 109.82(17) . . ?
C1E_22 C1D_22 H1DA_22 109.7 . . ?
C1E_22 C1D_22 H1DB_22 109.7 . . ?
C1D_22 C1E_22 H1EA_22 109.5 . . ?
C1D_22 C1E_22 H1EB_22 109.5 . . ?
C1D_22 C1E_22 H1EC_22 109.5 . . ?
H1EA_22 C1E_22 H1EB_22 109.5 . . ?
H1EA_22 C1E_22 H1EC_22 109.5 . . ?
H1EB_22 C1E_22 H1EC_22 109.5 . . ?
C22_22 C21_22 C2_22 107.5(9) . . ?
C26_22 C21_22 C2_22 132.7(10) . . ?
C26_22 C21_22 C22_22 119.8(9) . . ?
C21_22 C22_22 C12_22 109.5(8) . . ?
C23_22 C22_22 C12_22 131.4(10) . . ?
C23_22 C22_22 C21_22 119.0(9) . . ?
C22_22 C23_22 H23_22 119.9 . . ?
C24_22 C23_22 C22_22 120.1(10) . . ?
C24_22 C23_22 H23_22 119.9 . . ?
C23_22 C24_22 H24_22 118.2 . . ?
C25_22 C24_22 C23_22 123.6(10) . . ?
C25_22 C24_22 H24_22 118.2 . . ?
C24_22 C25_22 C26_22 116.9(9) . . ?
C24_22 C25_22 C27_22 127.9(15) . . ?
C26_22 C25_22 C27_22 114.2(14) . . ?
C21_22 C26_22 C25_22 120.4(9) . . ?
C21_22 C26_22 H26_22 119.8 . . ?
C25_22 C26_22 H26_22 119.8 . . ?
C25_22 C27_22 H27A_22 109.7 . . ?
C25_22 C27_22 H27B_22 109.7 . . ?
H27A_22 C27_22 H27B_22 108.2 . . ?
C28_22 C27_22 C25_22 109.84(17) . . ?
C28_22 C27_22 H27A_22 109.7 . . ?
C28_22 C27_22 H27B_22 109.7 . . ?
C27_22 C28_22 H28A_22 109.7 . . ?
C27_22 C28_22 H28B_22 109.7 . . ?
C27_22 C28_22 C29_22 109.81(17) . . ?
H28A_22 C28_22 H28B_22 108.2 . . ?
C29_22 C28_22 H28A_22 109.7 . . ?
C29_22 C28_22 H28B_22 109.7 . . ?
C28_22 C29_22 H29A_22 109.7 . . ?
C28_22 C29_22 H29B_22 109.7 . . ?
H29A_22 C29_22 H29B_22 108.2 . . ?
C2A_22 C29_22 C28_22 109.79(17) . . ?
C2A_22 C29_22 H29A_22 109.7 . . ?
C2A_22 C29_22 H29B_22 109.7 . . ?
C29_22 C2A_22 H2AA_22 109.7 . . ?
C29_22 C2A_22 H2AB_22 109.7 . . ?
H2AA_22 C2A_22 H2AB_22 108.2 . . ?
C2B_22 C2A_22 C29_22 109.87(17) . . ?
C2B_22 C2A_22 H2AA_22 109.7 . . ?
C2B_22 C2A_22 H2AB_22 109.7 . . ?
C2A_22 C2B_22 H2BA_22 109.7 . . ?
C2A_22 C2B_22 H2BB_22 109.7 . . ?
C2A_22 C2B_22 C2C_22 109.75(17) . . ?
H2BA_22 C2B_22 H2BB_22 108.2 . . ?
C2C_22 C2B_22 H2BA_22 109.7 . . ?
C2C_22 C2B_22 H2BB_22 109.7 . . ?
C2B_22 C2C_22 H2CA_22 109.7 . . ?
C2B_22 C2C_22 H2CB_22 109.7 . . ?
H2CA_22 C2C_22 H2CB_22 108.2 . . ?
C2D_22 C2C_22 C2B_22 109.84(17) . . ?
C2D_22 C2C_22 H2CA_22 109.7 . . ?
C2D_22 C2C_22 H2CB_22 109.7 . . ?
C2C_22 C2D_22 H2DA_22 109.7 . . ?
C2C_22 C2D_22 H2DB_22 109.7 . . ?
C2C_22 C2D_22 C2E_22 109.79(17) . . ?
H2DA_22 C2D_22 H2DB_22 108.2 . . ?
C2E_22 C2D_22 H2DA_22 109.7 . . ?
C2E_22 C2D_22 H2DB_22 109.7 . . ?
C2D_22 C2E_22 H2EA_22 109.5 . . ?
C2D_22 C2E_22 H2EB_22 109.5 . . ?
C2D_22 C2E_22 H2EC_22 109.5 . . ?
H2EA_22 C2E_22 H2EB_22 109.5 . . ?
H2EA_22 C2E_22 H2EC_22 109.5 . . ?
H2EB_22 C2E_22 H2EC_22 109.5 . . ?
C12'_101 C11'_101 C2'_10 116(2) . . ?
C12'_101 C11'_101 C16'_101 116.7(12) . . ?
C16'_101 C11'_101 C2'_10 128(2) . . ?
C11'_101 C12'_101 H12'_101 118.9 . . ?
C13'_101 C12'_101 C11'_101 122.1(13) . . ?
C13'_101 C12'_101 H12'_101 118.9 . . ?
C12'_101 C13'_101 H13'_101 119.6 . . ?
C12'_101 C13'_101 C14'_101 120.9(13) . . ?
C14'_101 C13'_101 H13'_101 119.6 . . ?
C13'_101 C14'_101 C1_21 117(3) . . ?
C15'_101 C14'_101 C1_21 126(3) . . ?
C15'_101 C14'_101 C13'_101 117.4(13) . . ?
C14'_101 C15'_101 H15'_101 119.7 . . ?
C16'_101 C15'_101 C14'_101 120.7(13) . . ?
C16'_101 C15'_101 H15'_101 119.7 . . ?
C11'_101 C16'_101 H16'_101 119.0 . . ?
C15'_101 C16'_101 C11'_101 121.9(13) . . ?
C15'_101 C16'_101 H16'_101 119.0 . . ?
C12'_102 C11'_102 C2'_10 122.9(13) . . ?
C16'_102 C11'_102 C2'_10 120.2(13) . . ?
C16'_102 C11'_102 C12'_102 116.8(11) . . ?
C11'_102 C12'_102 H12'_102 119.0 . . ?
C13'_102 C12'_102 C11'_102 122.0(11) . . ?
C13'_102 C12'_102 H12'_102 119.0 . . ?
C12'_102 C13'_102 H13'_102 119.5 . . ?
C12'_102 C13'_102 C14'_102 120.9(11) . . ?
C14'_102 C13'_102 H13'_102 119.5 . . ?
C13'_102 C14'_102 C1_22 120.4(16) . . ?
C13'_102 C14'_102 C15'_102 117.5(11) . . ?
C15'_102 C14'_102 C1_22 121.5(15) . . ?
C14'_102 C15'_102 H15'_102 119.6 . . ?
C16'_102 C15'_102 C14'_102 120.9(11) . . ?
C16'_102 C15'_102 H15'_102 119.6 . . ?
C11'_102 C16'_102 C15'_102 122.0(11) . . ?
C11'_102 C16'_102 H16'_102 119.0 . . ?
C15'_102 C16'_102 H16'_102 119.0 . . ?
C15_11 C17_111 H17A_111 108.9 . . ?
C15_11 C17_111 H17B_111 108.9 . . ?
C15_11 C17_111 C18_111 113(2) . . ?
H17A_111 C17_111 H17B_111 107.7 . . ?
C18_111 C17_111 H17A_111 108.9 . . ?
C18_111 C17_111 H17B_111 108.9 . . ?
C17_111 C18_111 H18A_111 109.7 . . ?
C17_111 C18_111 H18B_111 109.7 . . ?
H18A_111 C18_111 H18B_111 108.2 . . ?
C19_111 C18_111 C17_111 109.80(17) . . ?
C19_111 C18_111 H18A_111 109.7 . . ?
C19_111 C18_111 H18B_111 109.7 . . ?
C18_111 C19_111 H19A_111 109.7 . . ?
C18_111 C19_111 H19B_111 109.7 . . ?
H19A_111 C19_111 H19B_111 108.2 . . ?
C1A_111 C19_111 C18_111 109.81(17) . . ?
C1A_111 C19_111 H19A_111 109.7 . . ?
C1A_111 C19_111 H19B_111 109.7 . . ?
C19_111 C1A_111 H1AA_111 109.7 . . ?
C19_111 C1A_111 H1AB_111 109.7 . . ?
C19_111 C1A_111 C1B_111 109.79(17) . . ?
H1AA_111 C1A_111 H1AB_111 108.2 . . ?
C1B_111 C1A_111 H1AA_111 109.7 . . ?
C1B_111 C1A_111 H1AB_111 109.7 . . ?
C1A_111 C1B_111 H1BA_111 109.7 . . ?
C1A_111 C1B_111 H1BB_111 109.7 . . ?
H1BA_111 C1B_111 H1BB_111 108.2 . . ?
C1C_111 C1B_111 C1A_111 109.83(17) . . ?
C1C_111 C1B_111 H1BA_111 109.7 . . ?
C1C_111 C1B_111 H1BB_111 109.7 . . ?
C1B_111 C1C_111 H1CA_111 109.7 . . ?
C1B_111 C1C_111 H1CB_111 109.7 . . ?
C1B_111 C1C_111 C1D_111 109.82(17) . . ?
H1CA_111 C1C_111 H1CB_111 108.2 . . ?
C1D_111 C1C_111 H1CA_111 109.7 . . ?
C1D_111 C1C_111 H1CB_111 109.7 . . ?
C1C_111 C1D_111 H1DA_111 109.7 . . ?
C1C_111 C1D_111 H1DB_111 109.7 . . ?
C1C_111 C1D_111 C1E_111 109.80(17) . . ?
H1DA_111 C1D_111 H1DB_111 108.2 . . ?
C1E_111 C1D_111 H1DA_111 109.7 . . ?
C1E_111 C1D_111 H1DB_111 109.7 . . ?
C1D_111 C1E_111 H1EA_111 109.5 . . ?
C1D_111 C1E_111 H1EB_111 109.5 . . ?
C1D_111 C1E_111 H1EC_111 109.5 . . ?
H1EA_111 C1E_111 H1EB_111 109.5 . . ?
H1EA_111 C1E_111 H1EC_111 109.5 . . ?
H1EB_111 C1E_111 H1EC_111 109.5 . . ?
C15_11 C17_112 H17A_112 109.1 . . ?
C15_11 C17_112 H17B_112 109.1 . . ?
C15_11 C17_112 C18_112 112(2) . . ?
H17A_112 C17_112 H17B_112 107.9 . . ?
C18_112 C17_112 H17A_112 109.1 . . ?
C18_112 C17_112 H17B_112 109.1 . . ?
C17_112 C18_112 H18A_112 109.7 . . ?
C17_112 C18_112 H18B_112 109.7 . . ?
C17_112 C18_112 C19_112 109.79(17) . . ?
H18A_112 C18_112 H18B_112 108.2 . . ?
C19_112 C18_112 H18A_112 109.7 . . ?
C19_112 C18_112 H18B_112 109.7 . . ?
C18_112 C19_112 H19A_112 109.7 . . ?
C18_112 C19_112 H19B_112 109.7 . . ?
H19A_112 C19_112 H19B_112 108.2 . . ?
C1A_112 C19_112 C18_112 109.80(17) . . ?
C1A_112 C19_112 H19A_112 109.7 . . ?
C1A_112 C19_112 H19B_112 109.7 . . ?
C19_112 C1A_112 H1AA_112 109.7 . . ?
C19_112 C1A_112 H1AB_112 109.7 . . ?
H1AA_112 C1A_112 H1AB_112 108.2 . . ?
C1B_112 C1A_112 C19_112 109.78(17) . . ?
C1B_112 C1A_112 H1AA_112 109.7 . . ?
C1B_112 C1A_112 H1AB_112 109.7 . . ?
C1A_112 C1B_112 H1BA_112 109.7 . . ?
C1A_112 C1B_112 H1BB_112 109.7 . . ?
C1A_112 C1B_112 C1C_112 109.85(17) . . ?
H1BA_112 C1B_112 H1BB_112 108.2 . . ?
C1C_112 C1B_112 H1BA_112 109.7 . . ?
C1C_112 C1B_112 H1BB_112 109.7 . . ?
C1B_112 C1C_112 H1CA_112 109.7 . . ?
C1B_112 C1C_112 H1CB_112 109.7 . . ?
H1CA_112 C1C_112 H1CB_112 108.2 . . ?
C1D_112 C1C_112 C1B_112 109.81(17) . . ?
C1D_112 C1C_112 H1CA_112 109.7 . . ?
C1D_112 C1C_112 H1CB_112 109.7 . . ?
C1C_112 C1D_112 H1DA_112 109.7 . . ?
C1C_112 C1D_112 H1DB_112 109.7 . . ?
C1C_112 C1D_112 C1E_112 109.81(17) . . ?
H1DA_112 C1D_112 H1DB_112 108.2 . . ?
C1E_112 C1D_112 H1DA_112 109.7 . . ?
C1E_112 C1D_112 H1DB_112 109.7 . . ?
C1D_112 C1E_112 H1EA_112 109.5 . . ?
C1D_112 C1E_112 H1EB_112 109.5 . . ?
C1D_112 C1E_112 H1EC_112 109.5 . . ?
H1EA_112 C1E_112 H1EB_112 109.5 . . ?
H1EA_112 C1E_112 H1EC_112 109.5 . . ?
H1EB_112 C1E_112 H1EC_112 109.5 . . ?

loop_
_geom_bond_atom_site_label_1
_geom_bond_atom_site_label_2
_geom_bond_distance
_geom_bond_site_symmetry_2
_geom_bond_publ_flag
S1'_10 C2'_10 1.707(10) . ?
S1'_10 C5'_10 1.721(10) . ?
C2'_10 C3'_10 1.364(13) . ?
C2'_10 C11'_101 1.47(3) . ?
C2'_10 C11'_102 1.486(17) . ?
C3'_10 H3'_10 0.9500 . ?
C3'_10 C4'_10 1.390(14) . ?
C4'_10 H4'_10 0.9500 . ?
C4'_10 C5'_10 1.359(12) . ?
C5'_10 C21'_10 1.455(13) . ?
C21'_10 C22'_10 1.387(11) . ?
C21'_10 C26'_10 1.390(11) . ?
C22'_10 H22'_10 0.9500 . ?
C22'_10 C23'_10 1.375(11) . ?
C23'_10 H23'_10 0.9500 . ?
C23'_10 C24'_10 1.393(11) . ?
C24'_10 C25'_10 1.393(11) . ?
C24'_10 C1_11 1.469(12) . ?
C25'_10 H25'_10 0.9500 . ?
C25'_10 C26'_10 1.369(11) . ?
C26'_10 H26'_10 0.9500 . ?
C1_11 H1_11 0.9500 . ?
C1_11 C2_11 1.363(11) . ?
C2_11 C11_11 1.480(10) . ?
C2_11 C21_11 1.489(10) . ?
C11_11 C12_11 1.428(10) . ?
C11_11 C16_11 1.404(10) . ?
C12_11 C13_11 1.380(10) . ?
C12_11 C22_11 1.443(12) . ?
C13_11 H13_11 0.9500 . ?
C13_11 C14_11 1.385(11) . ?
C14_11 H14_11 0.9500 . ?
C14_11 C15_11 1.373(11) . ?
C15_11 C16_11 1.413(11) . ?
C15_11 C17_111 1.49(4) . ?
C15_11 C17_112 1.50(4) . ?
C16_11 H16_11 0.9500 . ?
C21_11 C22_11 1.405(10) . ?
C21_11 C26_11 1.401(10) . ?
C22_11 C23_11 1.393(10) . ?
C23_11 H23_11 0.9500 . ?
C23_11 C24_11 1.381(10) . ?
C24_11 H24_11 0.9500 . ?
C24_11 C25_11 1.345(9) . ?
C25_11 C26_11 1.469(9) . ?
C25_11 C27_11 1.5379(12) . ?
C26_11 H26_11 0.9500 . ?
C27_11 H27A_11 0.9900 . ?
C27_11 H27B_11 0.9900 . ?
C27_11 C28_11 1.5406(11) . ?
C28_11 H28A_11 0.9900 . ?
C28_11 H28B_11 0.9900 . ?
C28_11 C29_11 1.5399(12) . ?
C29_11 H29A_11 0.9900 . ?
C29_11 H29B_11 0.9900 . ?
C29_11 C2A_11 1.5390(11) . ?
C2A_11 H2AA_11 0.9900 . ?
C2A_11 H2AB_11 0.9900 . ?
C2A_11 C2B_11 1.5405(12) . ?
C2B_11 H2BA_11 0.9900 . ?
C2B_11 H2BB_11 0.9900 . ?
C2B_11 C2C_11 1.5391(12) . ?
C2C_11 H2CA_11 0.9900 . ?
C2C_11 H2CB_11 0.9900 . ?
C2C_11 C2D_11 1.5404(12) . ?
C2D_11 H2DA_11 0.9900 . ?
C2D_11 H2DB_11 0.9900 . ?
C2D_11 C2E_11 1.5397(12) . ?
C2E_11 H2EA_11 0.9800 . ?
C2E_11 H2EB_11 0.9800 . ?
C2E_11 H2EC_11 0.9800 . ?
C1_21 H1_21 0.9500 . ?
C1_21 C2_21 1.39(2) . ?
C1_21 C14'_101 1.56(6) . ?
C2_21 C11_21 1.487(15) . ?
C2_21 C21_21 1.488(16) . ?
C11_21 C12_21 1.417(14) . ?
C11_21 C16_21 1.394(16) . ?
C12_21 C13_21 1.391(15) . ?
C12_21 C22_21 1.447(18) . ?
C13_21 H13_21 0.9500 . ?
C13_21 C14_21 1.380(16) . ?
C14_21 H14_21 0.9500 . ?
C14_21 C15_21 1.367(16) . ?
C15_21 C16_21 1.439(15) . ?
C15_21 C17_21 1.5400(12) . ?
C16_21 H16_21 0.9500 . ?
C17_21 H17A_21 0.9900 . ?
C17_21 H17B_21 0.9900 . ?
C17_21 C18_21 1.5399(12) . ?
C18_21 H18A_21 0.9900 . ?
C18_21 H18B_21 0.9900 . ?
C18_21 C19_21 1.5400(12) . ?
C19_21 H19A_21 0.9900 . ?
C19_21 H19B_21 0.9900 . ?
C19_21 C1A_21 1.5400(12) . ?
C1A_21 H1AA_21 0.9900 . ?
C1A_21 H1AB_21 0.9900 . ?
C1A_21 C1B_21 1.5400(13) . ?
C1B_21 H1BA_21 0.9900 . ?
C1B_21 H1BB_21 0.9900 . ?
C1B_21 C1C_21 1.5401(12) . ?
C1C_21 H1CA_21 0.9900 . ?
C1C_21 H1CB_21 0.9900 . ?
C1C_21 C1D_21 1.5400(13) . ?
C1D_21 H1DA_21 0.9900 . ?
C1D_21 H1DB_21 0.9900 . ?
C1D_21 C1E_21 1.5400(13) . ?
C1E_21 H1EA_21 0.9800 . ?
C1E_21 H1EB_21 0.9800 . ?
C1E_21 H1EC_21 0.9800 . ?
C21_21 C22_21 1.420(14) . ?
C21_21 C26_21 1.400(15) . ?
C22_21 C23_21 1.392(16) . ?
C23_21 H23_21 0.9500 . ?
C23_21 C24_21 1.382(16) . ?
C24_21 H24_21 0.9500 . ?
C24_21 C25_21 1.365(16) . ?
C25_21 C26_21 1.434(15) . ?
C25_21 C27_21 1.5400(12) . ?
C26_21 H26_21 0.9500 . ?
C27_21 H27A_21 0.9900 . ?
C27_21 H27B_21 0.9900 . ?
C27_21 C28_21 1.5400(12) . ?
C28_21 H28A_21 0.9900 . ?
C28_21 H28B_21 0.9900 . ?
C28_21 C29_21 1.5400(12) . ?
C29_21 H29A_21 0.9900 . ?
C29_21 H29B_21 0.9900 . ?
C29_21 C2A_21 1.5400(12) . ?
C2A_21 H2AA_21 0.9900 . ?
C2A_21 H2AB_21 0.9900 . ?
C2A_21 C2B_21 1.5400(12) . ?
C2B_21 H2BA_21 0.9900 . ?
C2B_21 H2BB_21 0.9900 . ?
C2B_21 C2C_21 1.5400(12) . ?
C2C_21 H2CA_21 0.9900 . ?
C2C_21 H2CB_21 0.9900 . ?
C2C_21 C2D_21 1.5400(11) . ?
C2D_21 H2DA_21 0.9900 . ?
C2D_21 H2DB_21 0.9900 . ?
C2D_21 C2E_21 1.5400(12) . ?
C2E_21 H2EA_21 0.9800 . ?
C2E_21 H2EB_21 0.9800 . ?
C2E_21 H2EC_21 0.9800 . ?
C1_22 H1_22 0.9500 . ?
C1_22 C2_22 1.375(16) . ?
C1_22 C14'_102 1.48(3) . ?
C2_22 C11_22 1.490(13) . ?
C2_22 C21_22 1.478(13) . ?
C11_22 C12_22 1.414(13) . ?
C11_22 C16_22 1.392(14) . ?
C12_22 C13_22 1.403(13) . ?
C12_22 C22_22 1.450(15) . ?
C13_22 H13_22 0.9500 . ?
C13_22 C14_22 1.376(15) . ?
C14_22 H14_22 0.9500 . ?
C14_22 C15_22 1.366(14) . ?
C15_22 C16_22 1.434(13) . ?
C15_22 C17_22 1.5402(11) . ?
C16_22 H16_22 0.9500 . ?
C17_22 H17A_22 0.9900 . ?
C17_22 H17B_22 0.9900 . ?
C17_22 C18_22 1.5396(12) . ?
C18_22 H18A_22 0.9900 . ?
C18_22 H18B_22 0.9900 . ?
C18_22 C19_22 1.5400(11) . ?
C19_22 H19A_22 0.9900 . ?
C19_22 H19B_22 0.9900 . ?
C19_22 C1A_22 1.5401(12) . ?
C1A_22 H1AA_22 0.9900 . ?
C1A_22 H1AB_22 0.9900 . ?
C1A_22 C1B_22 1.5398(12) . ?
C1B_22 H1BA_22 0.9900 . ?
C1B_22 H1BB_22 0.9900 . ?
C1B_22 C1C_22 1.5400(12) . ?
C1C_22 H1CA_22 0.9900 . ?
C1C_22 H1CB_22 0.9900 . ?
C1C_22 C1D_22 1.5399(11) . ?
C1D_22 H1DA_22 0.9900 . ?
C1D_22 H1DB_22 0.9900 . ?
C1D_22 C1E_22 1.5401(14) . ?
C1E_22 H1EA_22 0.9800 . ?
C1E_22 H1EB_22 0.9800 . ?
C1E_22 H1EC_22 0.9800 . ?
C21_22 C22_22 1.418(12) . ?
C21_22 C26_22 1.400(14) . ?
C22_22 C23_22 1.390(14) . ?
C23_22 H23_22 0.9500 . ?
C23_22 C24_22 1.375(14) . ?
C24_22 H24_22 0.9500 . ?
C24_22 C25_22 1.372(14) . ?
C25_22 C26_22 1.439(14) . ?
C25_22 C27_22 1.5399(12) . ?
C26_22 H26_22 0.9500 . ?
C27_22 H27A_22 0.9900 . ?
C27_22 H27B_22 0.9900 . ?
C27_22 C28_22 1.5398(12) . ?
C28_22 H28A_22 0.9900 . ?
C28_22 H28B_22 0.9900 . ?
C28_22 C29_22 1.5400(12) . ?
C29_22 H29A_22 0.9900 . ?
C29_22 H29B_22 0.9900 . ?
C29_22 C2A_22 1.5398(12) . ?
C2A_22 H2AA_22 0.9900 . ?
C2A_22 H2AB_22 0.9900 . ?
C2A_22 C2B_22 1.5399(12) . ?
C2B_22 H2BA_22 0.9900 . ?
C2B_22 H2BB_22 0.9900 . ?
C2B_22 C2C_22 1.5400(12) . ?
C2C_22 H2CA_22 0.9900 . ?
C2C_22 H2CB_22 0.9900 . ?
C2C_22 C2D_22 1.5398(12) . ?
C2D_22 H2DA_22 0.9900 . ?
C2D_22 H2DB_22 0.9900 . ?
C2D_22 C2E_22 1.5400(12) . ?
C2E_22 H2EA_22 0.9800 . ?
C2E_22 H2EB_22 0.9800 . ?
C2E_22 H2EC_22 0.9800 . ?
C11'_101 C12'_101 1.381(17) . ?
C11'_101 C16'_101 1.384(17) . ?
C12'_101 H12'_101 0.9500 . ?
C12'_101 C13'_101 1.375(16) . ?
C13'_101 H13'_101 0.9500 . ?
C13'_101 C14'_101 1.388(18) . ?
C14'_101 C15'_101 1.388(18) . ?
C15'_101 H15'_101 0.9500 . ?
C15'_101 C16'_101 1.380(17) . ?
C16'_101 H16'_101 0.9500 . ?
C11'_102 C12'_102 1.383(15) . ?
C11'_102 C16'_102 1.378(15) . ?
C12'_102 H12'_102 0.9500 . ?
C12'_102 C13'_102 1.377(14) . ?
C13'_102 H13'_102 0.9500 . ?
C13'_102 C14'_102 1.385(16) . ?
C14'_102 C15'_102 1.386(16) . ?
C15'_102 H15'_102 0.9500 . ?
C15'_102 C16'_102 1.381(14) . ?
C16'_102 H16'_102 0.9500 . ?
C17_111 H17A_111 0.9900 . ?
C17_111 H17B_111 0.9900 . ?
C17_111 C18_111 1.5400(12) . ?
C18_111 H18A_111 0.9900 . ?
C18_111 H18B_111 0.9900 . ?
C18_111 C19_111 1.5398(12) . ?
C19_111 H19A_111 0.9900 . ?
C19_111 H19B_111 0.9900 . ?
C19_111 C1A_111 1.5401(12) . ?
C1A_111 H1AA_111 0.9900 . ?
C1A_111 H1AB_111 0.9900 . ?
C1A_111 C1B_111 1.5399(12) . ?
C1B_111 H1BA_111 0.9900 . ?
C1B_111 H1BB_111 0.9900 . ?
C1B_111 C1C_111 1.5400(11) . ?
C1C_111 H1CA_111 0.9900 . ?
C1C_111 H1CB_111 0.9900 . ?
C1C_111 C1D_111 1.5400(12) . ?
C1D_111 H1DA_111 0.9900 . ?
C1D_111 H1DB_111 0.9900 . ?
C1D_111 C1E_111 1.5400(12) . ?
C1E_111 H1EA_111 0.9800 . ?
C1E_111 H1EB_111 0.9800 . ?
C1E_111 H1EC_111 0.9800 . ?
C17_112 H17A_112 0.9900 . ?
C17_112 H17B_112 0.9900 . ?
C17_112 C18_112 1.5400(11) . ?
C18_112 H18A_112 0.9900 . ?
C18_112 H18B_112 0.9900 . ?
C18_112 C19_112 1.5399(12) . ?
C19_112 H19A_112 0.9900 . ?
C19_112 H19B_112 0.9900 . ?
C19_112 C1A_112 1.5402(11) . ?
C1A_112 H1AA_112 0.9900 . ?
C1A_112 H1AB_112 0.9900 . ?
C1A_112 C1B_112 1.5399(11) . ?
C1B_112 H1BA_112 0.9900 . ?
C1B_112 H1BB_112 0.9900 . ?
C1B_112 C1C_112 1.5399(11) . ?
C1C_112 H1CA_112 0.9900 . ?
C1C_112 H1CB_112 0.9900 . ?
C1C_112 C1D_112 1.5400(11) . ?
C1D_112 H1DA_112 0.9900 . ?
C1D_112 H1DB_112 0.9900 . ?
C1D_112 C1E_112 1.5400(12) . ?
C1E_112 H1EA_112 0.9800 . ?
C1E_112 H1EB_112 0.9800 . ?
C1E_112 H1EC_112 0.9800 . ?

loop_
_geom_torsion_atom_site_label_1
_geom_torsion_atom_site_label_2
_geom_torsion_atom_site_label_3
_geom_torsion_atom_site_label_4
_geom_torsion
_geom_torsion_site_symmetry_1
_geom_torsion_site_symmetry_2
_geom_torsion_site_symmetry_3
_geom_torsion_site_symmetry_4
_geom_torsion_publ_flag
S1'_10 C2'_10 C3'_10 C4'_10 1.5(11) . . . . ?
S1'_10 C2'_10 C11'_101 C12'_101 -32(3) . . . . ?
S1'_10 C2'_10 C11'_101 C16'_101 150(3) . . . . ?
S1'_10 C2'_10 C11'_102 C12'_102 19.1(18) . . . . ?
S1'_10 C2'_10 C11'_102 C16'_102 -164.7(13) . . . . ?
S1'_10 C5'_10 C21'_10 C22'_10 -5.4(12) . . . . ?
S1'_10 C5'_10 C21'_10 C26'_10 178.8(8) . . . . ?
C2'_10 S1'_10 C5'_10 C4'_10 -0.7(8) . . . . ?
C2'_10 S1'_10 C5'_10 C21'_10 179.3(8) . . . . ?
C2'_10 C3'_10 C4'_10 C5'_10 -2.1(14) . . . . ?
C2'_10 C11'_101 C12'_101 C13'_101 -177(2) . . . . ?
C2'_10 C11'_101 C16'_101 C15'_101 179(4) . . . . ?
C2'_10 C11'_102 C12'_102 C13'_102 174.9(14) . . . . ?
C2'_10 C11'_102 C16'_102 C15'_102 -177.0(16) . . . . ?
C3'_10 C2'_10 C11'_101 C12'_101 159(2) . . . . ?
C3'_10 C2'_10 C11'_101 C16'_101 -18(4) . . . . ?
C3'_10 C2'_10 C11'_102 C12'_102 -159.6(13) . . . . ?
C3'_10 C2'_10 C11'_102 C16'_102 17(2) . . . . ?
C3'_10 C4'_10 C5'_10 S1'_10 1.7(12) . . . . ?
C3'_10 C4'_10 C5'_10 C21'_10 -178.4(9) . . . . ?
C4'_10 C5'_10 C21'_10 C22'_10 174.6(10) . . . . ?
C4'_10 C5'_10 C21'_10 C26'_10 -1.1(16) . . . . ?
C5'_10 S1'_10 C2'_10 C3'_10 -0.4(8) . . . . ?
C5'_10 S1'_10 C2'_10 C11'_101 -170.1(19) . . . . ?
C5'_10 S1'_10 C2'_10 C11'_102 -179.4(10) . . . . ?
C5'_10 C21'_10 C22'_10 C23'_10 -176.0(8) . . . . ?
C5'_10 C21'_10 C26'_10 C25'_10 175.9(9) . . . . ?
C21'_10 C22'_10 C23'_10 C24'_10 0.7(10) . . . . ?
C22'_10 C21'_10 C26'_10 C25'_10 -0.1(13) . . . . ?
C22'_10 C23'_10 C24'_10 C25'_10 -1.4(12) . . . . ?
C22'_10 C23'_10 C24'_10 C1_11 170.8(7) . . . . ?
C23'_10 C24'_10 C25'_10 C26'_10 1.3(13) . . . . ?
C23'_10 C24'_10 C1_11 C2_11 20.7(16) . . . . ?
C24'_10 C25'_10 C26'_10 C21'_10 -0.6(15) . . . . ?
C24'_10 C1_11 C2_11 C11_11 12.7(18) . . . . ?
C24'_10 C1_11 C2_11 C21_11 -162.7(9) . . . . ?
C25'_10 C24'_10 C1_11 C2_11 -167.2(10) . . . . ?
C26'_10 C21'_10 C22'_10 C23'_10 0.0(11) . . . . ?
C1_11 C24'_10 C25'_10 C26'_10 -171.4(8) . . . . ?
C1_11 C2_11 C11_11 C12_11 -170.7(9) . . . . ?
C1_11 C2_11 C11_11 C16_11 12.8(17) . . . . ?
C1_11 C2_11 C21_11 C22_11 170.4(8) . . . . ?
C1_11 C2_11 C21_11 C26_11 -3.2(15) . . . . ?
C2_11 C11_11 C12_11 C13_11 -178.9(8) . . . . ?
C2_11 C11_11 C12_11 C22_11 -2.6(9) . . . . ?
C2_11 C11_11 C16_11 C15_11 178.4(10) . . . . ?
C2_11 C21_11 C22_11 C12_11 4.6(9) . . . . ?
C2_11 C21_11 C22_11 C23_11 -174.2(7) . . . . ?
C2_11 C21_11 C26_11 C25_11 173.7(8) . . . . ?
C11_11 C2_11 C21_11 C22_11 -6.0(9) . . . . ?
C11_11 C2_11 C21_11 C26_11 -179.6(9) . . . . ?
C11_11 C12_11 C13_11 C14_11 0.1(12) . . . . ?
C11_11 C12_11 C22_11 C21_11 -1.2(9) . . . . ?
C11_11 C12_11 C22_11 C23_11 177.4(8) . . . . ?
C12_11 C11_11 C16_11 C15_11 2.2(13) . . . . ?
C12_11 C13_11 C14_11 C15_11 1.4(15) . . . . ?
C12_11 C22_11 C23_11 C24_11 -179.3(9) . . . . ?
C13_11 C12_11 C22_11 C21_11 174.5(8) . . . . ?
C13_11 C12_11 C22_11 C23_11 -6.9(15) . . . . ?
C13_11 C14_11 C15_11 C16_11 -1.1(17) . . . . ?
C13_11 C14_11 C15_11 C17_111 179.6(11) . . . . ?
C13_11 C14_11 C15_11 C17_112 174.1(11) . . . . ?
C14_11 C15_11 C16_11 C11_11 -0.8(16) . . . . ?
C14_11 C15_11 C17_111 C18_111 111.0(14) . . . . ?
C14_11 C15_11 C17_112 C18_112 50.3(16) . . . . ?
C15_11 C17_111 C18_111 C19_111 -72(3) . . . . ?
C15_11 C17_112 C18_112 C19_112 69(2) . . . . ?
C16_11 C11_11 C12_11 C13_11 -1.9(11) . . . . ?
C16_11 C11_11 C12_11 C22_11 174.4(8) . . . . ?
C16_11 C15_11 C17_111 C18_111 -68.3(14) . . . . ?
C16_11 C15_11 C17_112 C18_112 -134.4(11) . . . . ?
C21_11 C2_11 C11_11 C12_11 5.2(9) . . . . ?
C21_11 C2_11 C11_11 C16_11 -171.3(9) . . . . ?
C21_11 C22_11 C23_11 C24_11 -0.8(11) . . . . ?
C22_11 C12_11 C13_11 C14_11 -175.2(10) . . . . ?
C22_11 C21_11 C26_11 C25_11 0.7(12) . . . . ?
C22_11 C23_11 C24_11 C25_11 0.5(13) . . . . ?
C23_11 C24_11 C25_11 C26_11 0.4(13) . . . . ?
C23_11 C24_11 C25_11 C27_11 178.2(9) . . . . ?
C24_11 C25_11 C26_11 C21_11 -1.0(12) . . . . ?
C24_11 C25_11 C27_11 C28_11 -2.1(15) . . . . ?
C25_11 C27_11 C28_11 C29_11 -178.1(8) . . . . ?
C26_11 C21_11 C22_11 C12_11 179.0(8) . . . . ?
C26_11 C21_11 C22_11 C23_11 0.2(11) . . . . ?
C26_11 C25_11 C27_11 C28_11 175.8(7) . . . . ?
C27_11 C25_11 C26_11 C21_11 -179.2(8) . . . . ?
C27_11 C28_11 C29_11 C2A_11 179.8(8) . . . . ?
C28_11 C29_11 C2A_11 C2B_11 -174.9(8) . . . . ?
C29_11 C2A_11 C2B_11 C2C_11 -177.5(9) . . . . ?
C2A_11 C2B_11 C2C_11 C2D_11 -177.5(10) . . . . ?
C2B_11 C2C_11 C2D_11 C2E_11 179.3(11) . . . . ?
C1_21 C2_21 C11_21 C12_21 161(4) . . . . ?
C1_21 C2_21 C11_21 C16_21 -15(7) . . . . ?
C1_21 C2_21 C21_21 C22_21 -156(8) . . . . ?
C1_21 C2_21 C21_21 C26_21 21(11) . . . . ?
C1_21 C14'_101 C15'_101 C16'_101 -174(4) . . . . ?
C2_21 C1_21 C14'_101 C13'_101 -75(7) . . . . ?
C2_21 C1_21 C14'_101 C15'_101 106(7) . . . . ?
C2_21 C11_21 C12_21 C13_21 -174(4) . . . . ?
C2_21 C11_21 C12_21 C22_21 6(4) . . . . ?
C2_21 C11_21 C16_21 C15_21 171(5) . . . . ?
C2_21 C21_21 C22_21 C12_21 -7(4) . . . . ?
C2_21 C21_21 C22_21 C23_21 178(4) . . . . ?
C2_21 C21_21 C26_21 C25_21 179(5) . . . . ?
C11_21 C2_21 C21_21 C22_21 11(4) . . . . ?
C11_21 C2_21 C21_21 C26_21 -173(4) . . . . ?
C11_21 C12_21 C13_21 C14_21 1(2) . . . . ?
C11_21 C12_21 C22_21 C21_21 0(3) . . . . ?
C11_21 C12_21 C22_21 C23_21 174(3) . . . . ?
C12_21 C11_21 C16_21 C15_21 -4(5) . . . . ?
C12_21 C13_21 C14_21 C15_21 -1(5) . . . . ?
C12_21 C22_21 C23_21 C24_21 -174(4) . . . . ?
C13_21 C12_21 C22_21 C21_21 -179(3) . . . . ?
C13_21 C12_21 C22_21 C23_21 -5(5) . . . . ?
C13_21 C14_21 C15_21 C16_21 -1(5) . . . . ?
C13_21 C14_21 C15_21 C17_21 -175(3) . . . . ?
C14_21 C15_21 C16_21 C11_21 4(5) . . . . ?
C14_21 C15_21 C17_21 C18_21 -115(3) . . . . ?
C15_21 C17_21 C18_21 C19_21 -174(2) . . . . ?
C16_21 C11_21 C12_21 C13_21 2(2) . . . . ?
C16_21 C11_21 C12_21 C22_21 -177(3) . . . . ?
C16_21 C15_21 C17_21 C18_21 72(4) . . . . ?
C17_21 C15_21 C16_21 C11_21 178(3) . . . . ?
C17_21 C18_21 C19_21 C1A_21 145(2) . . . . ?
C18_21 C19_21 C1A_21 C1B_21 126(3) . . . . ?
C19_21 C1A_21 C1B_21 C1C_21 -161(3) . . . . ?
C1A_21 C1B_21 C1C_21 C1D_21 -24(4) . . . . ?
C1B_21 C1C_21 C1D_21 C1E_21 -130(4) . . . . ?
C21_21 C2_21 C11_21 C12_21 -10(4) . . . . ?
C21_21 C2_21 C11_21 C16_21 174(4) . . . . ?
C21_21 C22_21 C23_21 C24_21 -1(2) . . . . ?
C22_21 C12_21 C13_21 C14_21 180(4) . . . . ?
C22_21 C21_21 C26_21 C25_21 -4(5) . . . . ?
C22_21 C23_21 C24_21 C25_21 5(5) . . . . ?
C23_21 C24_21 C25_21 C26_21 -8(6) . . . . ?
C23_21 C24_21 C25_21 C27_21 157(4) . . . . ?
C24_21 C25_21 C26_21 C21_21 8(6) . . . . ?
C24_21 C25_21 C27_21 C28_21 29(6) . . . . ?
C25_21 C27_21 C28_21 C29_21 -164(3) . . . . ?
C26_21 C21_21 C22_21 C12_21 176(3) . . . . ?
C26_21 C21_21 C22_21 C23_21 1(2) . . . . ?
C26_21 C25_21 C27_21 C28_21 -165(3) . . . . ?
C27_21 C25_21 C26_21 C21_21 -159(4) . . . . ?
C27_21 C28_21 C29_21 C2A_21 -23(3) . . . . ?
C28_21 C29_21 C2A_21 C2B_21 -159(2) . . . . ?
C29_21 C2A_21 C2B_21 C2C_21 -118(3) . . . . ?
C2A_21 C2B_21 C2C_21 C2D_21 153(3) . . . . ?
C2B_21 C2C_21 C2D_21 C2E_21 178(3) . . . . ?
C1_22 C2_22 C11_22 C12_22 177(2) . . . . ?
C1_22 C2_22 C11_22 C16_22 0(4) . . . . ?
C1_22 C2_22 C21_22 C22_22 -178(2) . . . . ?
C1_22 C2_22 C21_22 C26_22 3(3) . . . . ?
C1_22 C14'_102 C15'_102 C16'_102 171(2) . . . . ?
C2_22 C1_22 C14'_102 C13'_102 -141(2) . . . . ?
C2_22 C1_22 C14'_102 C15'_102 48(4) . . . . ?
C2_22 C11_22 C12_22 C13_22 -177.7(18) . . . . ?
C2_22 C11_22 C12_22 C22_22 3.2(18) . . . . ?
C2_22 C11_22 C16_22 C15_22 179(2) . . . . ?
C2_22 C21_22 C22_22 C12_22 -1.2(16) . . . . ?
C2_22 C21_22 C22_22 C23_22 -179.4(15) . . . . ?
C2_22 C21_22 C26_22 C25_22 178(2) . . . . ?
C11_22 C2_22 C21_22 C22_22 3.1(19) . . . . ?
C11_22 C2_22 C21_22 C26_22 -176(2) . . . . ?
C11_22 C12_22 C13_22 C14_22 -0.8(17) . . . . ?
C11_22 C12_22 C22_22 C21_22 -1.3(15) . . . . ?
C11_22 C12_22 C22_22 C23_22 176.6(14) . . . . ?
C12_22 C11_22 C16_22 C15_22 1(2) . . . . ?
C12_22 C13_22 C14_22 C15_22 0(3) . . . . ?
C12_22 C22_22 C23_22 C24_22 -178.6(18) . . . . ?
C13_22 C12_22 C22_22 C21_22 179.8(16) . . . . ?
C13_22 C12_22 C22_22 C23_22 -2(3) . . . . ?
C13_22 C14_22 C15_22 C16_22 2(2) . . . . ?
C13_22 C14_22 C15_22 C17_22 175.3(13) . . . . ?
C14_22 C15_22 C16_22 C11_22 -2(2) . . . . ?
C14_22 C15_22 C17_22 C18_22 -89.9(17) . . . . ?
C15_22 C17_22 C18_22 C19_22 -176.1(14) . . . . ?
C16_22 C11_22 C12_22 C13_22 0.2(16) . . . . ?
C16_22 C11_22 C12_22 C22_22 -178.9(16) . . . . ?
C16_22 C15_22 C17_22 C18_22 83.7(18) . . . . ?
C17_22 C15_22 C16_22 C11_22 -176.3(13) . . . . ?
C17_22 C18_22 C19_22 C1A_22 167.6(16) . . . . ?
C18_22 C19_22 C1A_22 C1B_22 -172.5(13) . . . . ?
C19_22 C1A_22 C1B_22 C1C_22 79.2(19) . . . . ?
C1A_22 C1B_22 C1C_22 C1D_22 69(2) . . . . ?
C1B_22 C1C_22 C1D_22 C1E_22 -163(2) . . . . ?
C21_22 C2_22 C11_22 C12_22 -4(2) . . . . ?
C21_22 C2_22 C11_22 C16_22 178.5(19) . . . . ?
C21_22 C22_22 C23_22 C24_22 -0.9(18) . . . . ?
C22_22 C12_22 C13_22 C14_22 178.0(17) . . . . ?
C22_22 C21_22 C26_22 C25_22 -1(3) . . . . ?
C22_22 C23_22 C24_22 C25_22 4(3) . . . . ?
C23_22 C24_22 C25_22 C26_22 -5(3) . . . . ?
C23_22 C24_22 C25_22 C27_22 -171.9(16) . . . . ?
C24_22 C25_22 C26_22 C21_22 3(3) . . . . ?
C24_22 C25_22 C27_22 C28_22 -57(3) . . . . ?
C25_22 C27_22 C28_22 C29_22 -174.0(18) . . . . ?
C26_22 C21_22 C22_22 C12_22 177.7(16) . . . . ?
C26_22 C21_22 C22_22 C23_22 -0.5(17) . . . . ?
C26_22 C25_22 C27_22 C28_22 136(2) . . . . ?
C27_22 C25_22 C26_22 C21_22 172.1(17) . . . . ?
C27_22 C28_22 C29_22 C2A_22 137(2) . . . . ?
C28_22 C29_22 C2A_22 C2B_22 169.3(16) . . . . ?
C29_22 C2A_22 C2B_22 C2C_22 179.6(17) . . . . ?
C2A_22 C2B_22 C2C_22 C2D_22 -143(2) . . . . ?
C2B_22 C2C_22 C2D_22 C2E_22 166(2) . . . . ?
C11'_101 C2'_10 C3'_10 C4'_10 172.1(17) . . . . ?
C11'_101 C12'_101 C13'_101 C14'_101 1(3) . . . . ?
C12'_101 C11'_101 C16'_101 C15'_101 1(5) . . . . ?
C12'_101 C13'_101 C14'_101 C1_21 176(3) . . . . ?
C12'_101 C13'_101 C14'_101 C15'_101 -5(5) . . . . ?
C13'_101 C14'_101 C15'_101 C16'_101 7(7) . . . . ?
C14'_101 C1_21 C2_21 C11_21 -170(5) . . . . ?
C14'_101 C1_21 C2_21 C21_21 -4(11) . . . . ?
C14'_101 C15'_101 C16'_101 C11'_101 -5(7) . . . . ?
C16'_101 C11'_101 C12'_101 C13'_101 1(3) . . . . ?
C11'_102 C2'_10 C3'_10 C4'_10 -179.8(13) . . . . ?
C11'_102 C12'_102 C13'_102 C14'_102 2.5(16) . . . . ?
C12'_102 C11'_102 C16'_102 C15'_102 -1(3) . . . . ?
C12'_102 C13'_102 C14'_102 C1_22 -172.8(16) . . . . ?
C12'_102 C13'_102 C14'_102 C15'_102 -2(3) . . . . ?
C13'_102 C14'_102 C15'_102 C16'_102 0(3) . . . . ?
C14'_102 C1_22 C2_22 C11_22 -166(2) . . . . ?
C14'_102 C1_22 C2_22 C21_22 15(4) . . . . ?
C14'_102 C15'_102 C16'_102 C11'_102 1(3) . . . . ?
C16'_102 C11'_102 C12'_102 C13'_102 -1.4(17) . . . . ?
C17_111 C15_11 C16_11 C11_11 178.5(11) . . . . ?
C17_111 C18_111 C19_111 C1A_111 -165(3) . . . . ?
C18_111 C19_111 C1A_111 C1B_111 -177(3) . . . . ?
C19_111 C1A_111 C1B_111 C1C_111 -153(2) . . . . ?
C1A_111 C1B_111 C1C_111 C1D_111 -100(2) . . . . ?
C1B_111 C1C_111 C1D_111 C1E_111 -139(2) . . . . ?
C17_112 C15_11 C16_11 C11_11 -176.5(10) . . . . ?
C17_112 C18_112 C19_112 C1A_112 164(2) . . . . ?
C18_112 C19_112 C1A_112 C1B_112 176(2) . . . . ?
C19_112 C1A_112 C1B_112 C1C_112 173(2) . . . . ?
C1A_112 C1B_112 C1C_112 C1D_112 143(3) . . . . ?
C1B_112 C1C_112 C1D_112 C1E_112 152(3) . . . . ?
